data_4031770
loop_
_publ_author_name
'Kurata, Ryohei'
'Tanaka, Kazuyoshi'
'Ito, Akihiro'

_publ_section_title
;
 Isolation and Characterization of Persistent Radical Cation and Dication
 of 2,7-Bis(dianisylamino)pyrene.
;
_journal_issue 1
_journal_name_full 'The Journal of organic chemistry'
_journal_page_first 137
_journal_page_last 145
_journal_paper_doi 10.1021/acs.joc.5b02425
_journal_volume 81
_journal_year 2016
_chemical_formula_moiety 'C101 H57 B2 F40 N2 O4'
_chemical_formula_sum 'C101 H57 B2 F40 N2 O4'
_chemical_formula_weight 2144.13
_space_group_crystal_system orthorhombic
_space_group_IT_number 61
_space_group_name_Hall '-P 2ac 2ab'
_space_group_name_H-M_alt 'P b c a'
_symmetry_space_group_name_Hall '-P 2ac 2ab'
_symmetry_space_group_name_H-M 'P b c a'
_atom_sites_solution_hydrogens geom
_atom_sites_solution_primary direct
_atom_sites_solution_secondary difmap
_cell_angle_alpha 90.0000
_cell_angle_beta 90.0000
_cell_angle_gamma 90.0000
_cell_formula_units_Z 9
_cell_length_a 22.6937(15)
_cell_length_b 25.4639(17)
_cell_length_c 31.677(2)
_cell_measurement_reflns_used 68586
_cell_measurement_temperature 93
_cell_measurement_theta_max 68.30
_cell_measurement_theta_min 2.60
_cell_volume 18305(2)
_computing_cell_refinement 'CrystalClear-SM Expert 2.1 b32'
_computing_data_collection 'CrystalClear-SM Expert 2.1 b32 (Rigaku, 2014)'
_computing_data_reduction 'CrystalClear-SM Expert 2.1 b32'
_computing_molecular_graphics 'CrystalStructure 4.1'
_computing_publication_material 'CrystalStructure 4.1 (Rigaku, 2014)'
_computing_structure_refinement 'SHELXL2013 (Sheldrick, 2008)'
_computing_structure_solution 'SHELXS2013 (Sheldrick, 2008)'
_diffrn_ambient_temperature 93
_diffrn_detector_area_resol_mean 5.814
_diffrn_measured_fraction_theta_full 0.998
_diffrn_measured_fraction_theta_max 0.996
_diffrn_measurement_device_type 'Rigaku XtaLAB P200'
_diffrn_measurement_method \w
_diffrn_radiation_type 'Cu K\a'
_diffrn_radiation_wavelength 1.54187
_diffrn_reflns_av_R_equivalents 0.0352
_diffrn_reflns_laue_measured_fraction_full 0.998
_diffrn_reflns_laue_measured_fraction_max 0.996
_diffrn_reflns_limit_h_max 25
_diffrn_reflns_limit_h_min -27
_diffrn_reflns_limit_k_max 30
_diffrn_reflns_limit_k_min -30
_diffrn_reflns_limit_l_max 38
_diffrn_reflns_limit_l_min -38
_diffrn_reflns_number 92978
_diffrn_reflns_point_group_measured_fraction_full 0.998
_diffrn_reflns_point_group_measured_fraction_max 0.996
_diffrn_reflns_theta_full 67.687
_diffrn_reflns_theta_max 68.142
_diffrn_reflns_theta_min 2.958
_diffrn_standards_number 0
_exptl_absorpt_coefficient_mu 1.510
_exptl_absorpt_correction_T_max 1.000
_exptl_absorpt_correction_T_min 0.823
_exptl_absorpt_correction_type multi-scan
_exptl_absorpt_process_details 'REQAB (Rigaku, 1998)'
_exptl_crystal_colour black
_exptl_crystal_density_diffrn 1.750
_exptl_crystal_density_method 'not measured'
_exptl_crystal_description block
_exptl_crystal_F_000 9711.00
_exptl_crystal_size_max 0.400
_exptl_crystal_size_mid 0.070
_refine_diff_density_max 0.55
_refine_diff_density_min -0.35
_refine_ls_extinction_method none
_refine_ls_goodness_of_fit_ref 1.185
_refine_ls_hydrogen_treatment constr
_refine_ls_number_parameters 1349
_refine_ls_number_reflns 16659
_refine_ls_number_restraints 0
_refine_ls_R_factor_all 0.0500
_refine_ls_R_factor_gt 0.0390
_refine_ls_shift/su_max 0.001
_refine_ls_structure_factor_coef Fsqd
_refine_ls_weighting_details 'w = 1/[\s^2^(Fo^2^)+(0.1000P)^2^+0.0000P] where P=(Fo^2^+2Fc^2^)/3'
_refine_ls_weighting_scheme calc
_refine_ls_wR_factor_gt 0.1365
_refine_ls_wR_factor_ref 0.1475
_reflns_number_gt 13641
_reflns_number_total 16659
_reflns_threshold_expression F^2^>2.0\s(F^2^)
_cod_data_source_file jo5b02425_si_003.cif
_cod_data_source_block 3(2+)
_cod_depositor_comments 'Adding full bibliography for 4031768--4031770.cif.'
_cod_database_code 4031770
_shelxl_res_file
;
TITL SX427-02
CELL  1.54187 22.69370 25.46390 31.67700 90.00000 90.00000 90.00000
ZERR  9 0.00150 0.00170 0.00200 0.00000 0.00000 0.00000
LATT 1
SYMM .50-X, .50+Y,    +Z
SYMM    +X, .50-Y, .50+Z
SYMM .50-X,    -Y, .50+Z
SFAC C H B F N O
UNIT 909 513 18 360 18 36
L.S. 10
FMAP 2
PLAN -25
WPDB -2
HTAB
BOND $H
CONF
LIST 4
TEMP -180.0
ACTA
WGHT    0.100000
FVAR       0.33835
F1    4    0.500575    0.465858    0.388308    11.00000    0.03387    0.03045 =
         0.03837    0.00519   -0.00310    0.01007
F2    4    0.449783    0.371872    0.393067    11.00000    0.07127    0.02258 =
         0.05882    0.00654    0.00306    0.01223
F3    4    0.342737    0.354423    0.356602    11.00000    0.07255    0.02236 =
         0.07232   -0.00992    0.01257   -0.01410
F4    4    0.287211    0.434832    0.315758    11.00000    0.03911    0.04533 =
         0.05849   -0.01427   -0.00184   -0.01488
F5    4    0.334078    0.530016    0.314034    11.00000    0.02552    0.03076 =
         0.03889   -0.00027   -0.00654    0.00034
F6    4    0.469710    0.640275    0.275970    11.00000    0.02768    0.03129 =
         0.02963    0.00590    0.00317    0.00015
F7    4    0.407709    0.727865    0.268494    11.00000    0.03437    0.02853 =
         0.03868    0.01215   -0.01029   -0.00526
F8    4    0.320439    0.751431    0.323902    11.00000    0.03450    0.02194 =
         0.05351   -0.00041   -0.01338    0.00650
F9    4    0.290107    0.679902    0.384680    11.00000    0.02798    0.03633 =
         0.04173   -0.00495    0.00284    0.00948
F10   4    0.351459    0.591446    0.393007    11.00000    0.02436    0.02969 =
         0.03013    0.00361    0.00402    0.00116
F11   4    0.424529    0.523232    0.440723    11.00000    0.04109    0.03489 =
         0.02808    0.00482    0.00595   -0.00207
F12   4    0.464176    0.566331    0.510768    11.00000    0.07283    0.07252 =
         0.02056    0.00233    0.00412   -0.00548
F13   4    0.541537    0.648715    0.508484    11.00000    0.06971    0.06848 =
         0.03095   -0.01850   -0.01211   -0.00333
F14   4    0.577855    0.686878    0.432463    11.00000    0.03840    0.03715 =
         0.04658   -0.01070   -0.00864   -0.00567
F15   4    0.536537    0.645336    0.361019    11.00000    0.02589    0.02893 =
         0.02921    0.00117   -0.00038   -0.00204
F16   4    0.590201    0.548426    0.363479    11.00000    0.02490    0.03318 =
         0.02759   -0.00440   -0.00398    0.00602
F17   4    0.666950    0.518551    0.305867    11.00000    0.02198    0.03535 =
         0.04479   -0.00676    0.00274    0.00473
F18   4    0.631677    0.494555    0.225817    11.00000    0.03733    0.03145 =
         0.03553   -0.00674    0.01580   -0.00153
F19   4    0.515418    0.501718    0.205314    11.00000    0.04445    0.03379 =
         0.02219   -0.00516    0.00188   -0.00573
F20   4    0.436942    0.535087    0.261995    11.00000    0.02603    0.03663 =
         0.02699   -0.00056   -0.00450   -0.00117
F21   4    0.170909    0.854970    0.192846    11.00000    0.02500    0.02734 =
         0.03957    0.00229   -0.00657    0.00068
F22   4    0.224867    0.946764    0.190985    11.00000    0.03638    0.04203 =
         0.05480   -0.01100   -0.00281   -0.01434
F23   4    0.174251    1.031126    0.151565    11.00000    0.07640    0.02114 =
         0.06034   -0.00862    0.00798   -0.01447
F24   4    0.064290    1.020900    0.117930    11.00000    0.08060    0.01939 =
         0.04974    0.00347   -0.00344    0.01374
F25   4    0.006750    0.929754    0.122339    11.00000    0.03711    0.03097 =
         0.03455    0.00225   -0.00485    0.01330
F26   4   -0.126412    0.898567    0.283217    11.00000    0.03824    0.03052 =
         0.03111   -0.00660    0.01355   -0.00271
F27   4    0.067430    0.855589    0.245937    11.00000    0.02684    0.03727 =
         0.02608   -0.00073   -0.00501   -0.00117
F28   4   -0.010057    0.889873    0.303122    11.00000    0.04411    0.03538 =
         0.02115   -0.00514   -0.00084   -0.00546
F29   4   -0.162984    0.874688    0.203467    11.00000    0.02263    0.03863 =
         0.03769   -0.00658    0.00261    0.00395
F30   4   -0.087459    0.844857    0.145309    11.00000    0.02430    0.04058 =
         0.02370   -0.00521   -0.00411    0.00783
F31   4    0.077800    0.871464    0.067297    11.00000    0.04024    0.02845 =
         0.02696    0.00610    0.00715   -0.00244
F32   4    0.030069    0.835098   -0.002869    11.00000    0.06739    0.04833 =
         0.01805    0.00772    0.00467   -0.00091
F33   4   -0.053426    0.758183   -0.000807    11.00000    0.05738    0.05794 =
         0.02191   -0.00889   -0.00783   -0.00114
F34   4   -0.084790    0.715105    0.074674    11.00000    0.03485    0.04323 =
         0.03226   -0.00686   -0.00257   -0.00958
F35   4   -0.035116    0.749258    0.145920    11.00000    0.02765    0.03133 =
         0.02167    0.00269    0.00110   -0.00461
F36   4    0.148702    0.797566    0.112305    11.00000    0.02390    0.02613 =
         0.02766    0.00541    0.00460    0.00053
F37   4    0.209182    0.708640    0.120682    11.00000    0.02788    0.03255 =
         0.04338   -0.00147    0.00431    0.00908
F38   4    0.178494    0.637188    0.181370    11.00000    0.03416    0.01959 =
         0.05176    0.00211   -0.01347    0.00527
F39   4    0.091211    0.661159    0.236661    11.00000    0.03695    0.03121 =
         0.03631    0.01540   -0.01032   -0.00695
F40   4    0.031630    0.750429    0.230498    11.00000    0.02975    0.03308 =
         0.02469    0.00684    0.00305   -0.00206
O1    6    0.255512    0.976174    0.078874    11.00000    0.04501    0.02622 =
         0.05978    0.00990   -0.01669    0.00415
O2    6    0.590427    0.744121    0.116597    11.00000    0.02139    0.03513 =
         0.02699    0.00618    0.00275    0.00538
O3    6    0.244651    0.404639    0.417335    11.00000    0.04598    0.03049 =
         0.05446    0.01019   -0.01076    0.00474
O4    6   -0.086970    0.643233    0.383209    11.00000    0.02375    0.02970 =
         0.03165    0.00255    0.00381    0.00526
N1    5    0.360071    0.802058    0.149805    11.00000    0.01946    0.01985 =
         0.02311    0.00242    0.00122   -0.00159
N2    5    0.143411    0.584027    0.351469    11.00000    0.02120    0.02173 =
         0.02436    0.00167    0.00229   -0.00255
C1    1    0.328013    0.771624    0.178718    11.00000    0.01870    0.02054 =
         0.02353    0.00241   -0.00101   -0.00212
C2    1    0.287493    0.795431    0.206294    11.00000    0.01861    0.01868 =
         0.02574    0.00098   -0.00097   -0.00019
AFIX  43
H2    2    0.280816    0.832228    0.205047    11.00000   -1.20000
AFIX   0
C3    1    0.257239    0.764684    0.235431    11.00000    0.01738    0.02029 =
         0.02345   -0.00095   -0.00124   -0.00050
C4    1    0.216319    0.787468    0.265220    11.00000    0.02089    0.01616 =
         0.02767   -0.00113    0.00010    0.00268
AFIX  43
H4    2    0.209828    0.824324    0.265149    11.00000   -1.20000
AFIX   0
C5    1    0.187251    0.756964    0.293117    11.00000    0.01872    0.02186 =
         0.02526   -0.00224    0.00103    0.00146
AFIX  43
H5    2    0.160223    0.772722    0.312197    11.00000   -1.20000
AFIX   0
C6    1    0.196316    0.701003    0.294597    11.00000    0.01682    0.01944 =
         0.02469   -0.00171    0.00052   -0.00062
C7    1    0.166204    0.669521    0.322899    11.00000    0.01926    0.02211 =
         0.02395   -0.00205    0.00238   -0.00060
AFIX  43
H7    2    0.138595    0.684718    0.341845    11.00000   -1.20000
AFIX   0
C8    1    0.176414    0.614946    0.323674    11.00000    0.01942    0.02226 =
         0.02417    0.00141   -0.00024   -0.00339
C9    1    0.217964    0.591506    0.296762    11.00000    0.02114    0.01807 =
         0.02684   -0.00091   -0.00057   -0.00113
AFIX  43
H9    2    0.225299    0.554832    0.298397    11.00000   -1.20000
AFIX   0
C10   1    0.248215    0.622127    0.267806    11.00000    0.01826    0.01841 =
         0.02452   -0.00083   -0.00157   -0.00096
C11   1    0.289537    0.599645    0.238438    11.00000    0.02226    0.01844 =
         0.02771   -0.00271    0.00174    0.00086
AFIX  43
H11   2    0.296798    0.562910    0.239000    11.00000   -1.20000
AFIX   0
C12   1    0.318105    0.629957    0.210129    11.00000    0.02235    0.01840 =
         0.02672   -0.00324    0.00343    0.00250
AFIX  43
H12   2    0.345097    0.614166    0.191040    11.00000   -1.20000
AFIX   0
C13   1    0.308418    0.685936    0.208308    11.00000    0.01842    0.01970 =
         0.02440   -0.00122   -0.00031   -0.00111
C14   1    0.338236    0.717130    0.179568    11.00000    0.01961    0.02030 =
         0.02523   -0.00136    0.00150   -0.00008
AFIX  43
H14   2    0.365530    0.701776    0.160470    11.00000   -1.20000
AFIX   0
C15   1    0.267469    0.709334    0.236743    11.00000    0.01610    0.01868 =
         0.02303   -0.00124   -0.00106   -0.00062
C16   1    0.237576    0.677567    0.266253    11.00000    0.01698    0.01977 =
         0.02122   -0.00223   -0.00137   -0.00122
C17   1    0.335609    0.846103    0.130242    11.00000    0.02322    0.02200 =
         0.02142    0.00156   -0.00076    0.00030
C18   1    0.275508    0.846194    0.119247    11.00000    0.02164    0.02583 =
         0.02608    0.00178    0.00285   -0.00133
AFIX  43
H18   2    0.252089    0.815919    0.124310    11.00000   -1.20000
AFIX   0
C19   1    0.250762    0.889774    0.101293    11.00000    0.02461    0.02929 =
         0.02941    0.00133   -0.00242    0.00204
AFIX  43
H19   2    0.210410    0.889564    0.093312    11.00000   -1.20000
AFIX   0
C20   1    0.285158    0.934746    0.094713    11.00000    0.03783    0.02372 =
         0.03125    0.00261   -0.00649    0.00398
C21   1    0.345235    0.934383    0.104269    11.00000    0.03459    0.02367 =
         0.03336    0.00630   -0.00525   -0.00508
AFIX  43
H21   2    0.368639    0.964557    0.098797    11.00000   -1.20000
AFIX   0
C22   1    0.370425    0.890313    0.121596    11.00000    0.02541    0.02288 =
         0.02825    0.00152   -0.00310   -0.00293
AFIX  43
H22   2    0.411402    0.889788    0.127717    11.00000   -1.20000
AFIX   0
C23   1    0.418748    0.786845    0.140333    11.00000    0.01994    0.01641 =
         0.02432    0.00179    0.00177   -0.00194
C24   1    0.438482    0.786779    0.098501    11.00000    0.02201    0.02388 =
         0.02114    0.00291   -0.00164   -0.00423
AFIX  43
H24   2    0.412607    0.797025    0.076412    11.00000   -1.20000
AFIX   0
C25   1    0.495340    0.771887    0.089317    11.00000    0.02427    0.02422 =
         0.02124    0.00313    0.00100   -0.00087
AFIX  43
H25   2    0.508638    0.771139    0.060886    11.00000   -1.20000
AFIX   0
C26   1    0.533432    0.757848    0.122186    11.00000    0.01953    0.02026 =
         0.02556    0.00237    0.00035   -0.00146
C27   1    0.513628    0.757890    0.163970    11.00000    0.02351    0.01983 =
         0.02289    0.00251   -0.00418   -0.00107
AFIX  43
H27   2    0.539720    0.748231    0.186099    11.00000   -1.20000
AFIX   0
C28   1    0.456725    0.771809    0.173132    11.00000    0.02434    0.01920 =
         0.02214    0.00125    0.00099   -0.00285
AFIX  43
H28   2    0.443085    0.771284    0.201482    11.00000   -1.20000
AFIX   0
C29   1    0.287100    1.024170    0.072966    11.00000    0.06449    0.02820 =
         0.10996    0.02517   -0.03236   -0.00176
AFIX 137
H29A  2    0.318444    1.018817    0.052125    11.00000   -1.20000
H29B  2    0.304483    1.035208    0.099860    11.00000   -1.20000
H29C  2    0.260032    1.051396    0.062862    11.00000   -1.20000
AFIX   0
C30   1    0.615099    0.747677    0.075093    11.00000    0.02721    0.05418 =
         0.03316    0.00854    0.00955    0.00800
AFIX 137
H30A  2    0.594231    0.723581    0.056161    11.00000   -1.20000
H30B  2    0.656923    0.738178    0.076096    11.00000   -1.20000
H30C  2    0.611028    0.783706    0.064615    11.00000   -1.20000
AFIX   0
C31   1    0.167471    0.538370    0.369977    11.00000    0.02441    0.02349 =
         0.02235    0.00189    0.00245   -0.00026
C32   1    0.225022    0.539186    0.385562    11.00000    0.02527    0.02721 =
         0.02862    0.00092    0.00173   -0.00380
AFIX  43
H32   2    0.247529    0.570616    0.384509    11.00000   -1.20000
AFIX   0
C33   1    0.248934    0.494201    0.402452    11.00000    0.02690    0.03524 =
         0.03122    0.00091   -0.00311    0.00211
AFIX  43
H33   2    0.287628    0.494800    0.413886    11.00000   -1.20000
AFIX   0
C34   1    0.216329    0.447579    0.402805    11.00000    0.03854    0.02792 =
         0.03072    0.00499   -0.00108    0.00336
C35   1    0.158155    0.447336    0.388396    11.00000    0.03604    0.02480 =
         0.03039    0.00282    0.00025   -0.00481
AFIX  43
H35   2    0.135577    0.415955    0.389589    11.00000   -1.20000
AFIX   0
C36   1    0.133602    0.492555    0.372485    11.00000    0.02715    0.02704 =
         0.02504    0.00134    0.00098   -0.00389
AFIX  43
H36   2    0.093785    0.492695    0.363228    11.00000   -1.20000
AFIX   0
C37   1    0.084453    0.598509    0.360384    11.00000    0.02129    0.01967 =
         0.02505    0.00000    0.00213   -0.00311
C38   1    0.063407    0.595822    0.401709    11.00000    0.02338    0.02561 =
         0.02254    0.00076   -0.00160   -0.00323
AFIX  43
H38   2    0.088318    0.583578    0.423710    11.00000   -1.20000
AFIX   0
C39   1    0.006208    0.611011    0.410604    11.00000    0.02448    0.02601 =
         0.02201   -0.00137    0.00174   -0.00196
AFIX  43
H39   2   -0.008175    0.609822    0.438752    11.00000   -1.20000
AFIX   0
C40   1   -0.030046    0.628040    0.377956    11.00000    0.01955    0.01729 =
         0.03034   -0.00125    0.00107   -0.00178
C41   1   -0.009468    0.629951    0.336515    11.00000    0.02429    0.02006 =
         0.02561    0.00208   -0.00261   -0.00166
AFIX  43
H41   2   -0.034804    0.641249    0.314436    11.00000   -1.20000
AFIX   0
C42   1    0.047589    0.615446    0.327663    11.00000    0.02655    0.01926 =
         0.02307    0.00024    0.00199   -0.00348
AFIX  43
H42   2    0.061905    0.616911    0.299505    11.00000   -1.20000
AFIX   0
C43   1    0.216586    0.354568    0.411862    11.00000    0.06322    0.02991 =
         0.07572    0.01371   -0.01858    0.00212
AFIX 137
H43A  2    0.206041    0.349851    0.382102    11.00000   -1.20000
H43B  2    0.180886    0.353078    0.429228    11.00000   -1.20000
H43C  2    0.243675    0.326598    0.420521    11.00000   -1.20000
AFIX   0
C44   1   -0.111768    0.640737    0.424462    11.00000    0.03076    0.04723 =
         0.03653    0.00228    0.00927    0.00937
AFIX 137
H44A  2   -0.088786    0.662904    0.443659    11.00000   -1.20000
H44B  2   -0.110992    0.604348    0.434518    11.00000   -1.20000
H44C  2   -0.152591    0.653242    0.423596    11.00000   -1.20000
AFIX   0
C45   1    0.086402    0.886609    0.156398    11.00000    0.02655    0.02184 =
         0.02154   -0.00036    0.00322    0.00291
C46   1    0.061791    0.931617    0.138920    11.00000    0.03266    0.02578 =
         0.02593   -0.00024    0.00282    0.00657
C47   1    0.090285    0.979417    0.136706    11.00000    0.05403    0.01940 =
         0.03312   -0.00059    0.00500    0.00903
C48   1    0.145999    0.984851    0.153918    11.00000    0.05334    0.01814 =
         0.03987   -0.00657    0.00863   -0.00673
C49   1    0.171363    0.942161    0.173388    11.00000    0.03327    0.02995 =
         0.03727   -0.00857    0.00312   -0.00407
C50   1    0.141562    0.894831    0.173889    11.00000    0.02836    0.02234 =
         0.02903    0.00043    0.00296    0.00322
C51   1   -0.005029    0.846818    0.192452    11.00000    0.02433    0.02328 =
         0.02199    0.00260   -0.00041    0.00109
C52   1   -0.064613    0.853583    0.184442    11.00000    0.02603    0.02569 =
         0.02165   -0.00318   -0.00059    0.00219
C53   1   -0.105765    0.869839    0.213992    11.00000    0.02229    0.02562 =
         0.03058   -0.00012    0.00257    0.00030
C54   1   -0.087538    0.881922    0.254106    11.00000    0.03234    0.02140 =
         0.02586   -0.00218    0.01071   -0.00196
C55   1   -0.028642    0.877323    0.264007    11.00000    0.03782    0.02401 =
         0.01944   -0.00147    0.00187   -0.00535
C56   1    0.010470    0.859903    0.233671    11.00000    0.02426    0.02401 =
         0.02639    0.00062   -0.00090   -0.00043
C57   1    0.021211    0.814322    0.111400    11.00000    0.02236    0.02363 =
         0.02135    0.00236    0.00143    0.00709
C58   1    0.012824    0.814692    0.034588    11.00000    0.04114    0.03377 =
         0.01881    0.00437    0.00391    0.00931
C59   1   -0.028654    0.775504    0.035225    11.00000    0.03825    0.03794 =
         0.01979   -0.00406   -0.00534    0.00552
C60   1   -0.044362    0.753929    0.073366    11.00000    0.02672    0.03020 =
         0.02794   -0.00401   -0.00074    0.00184
C61   1   -0.018797    0.772915    0.109665    11.00000    0.02347    0.02738 =
         0.01901    0.00229    0.00182    0.00532
C62   1    0.037025    0.833429    0.071848    11.00000    0.02897    0.02393 =
         0.02473    0.00350    0.00283    0.00420
C63   1    0.075345    0.742725    0.202128    11.00000    0.02135    0.02697 =
         0.02433    0.00181   -0.00265   -0.00325
C64   1    0.105838    0.695856    0.206354    11.00000    0.02827    0.02288 =
         0.02908    0.00728   -0.00991   -0.00701
C65   1    0.150480    0.683473    0.178779    11.00000    0.02548    0.01941 =
         0.03646    0.00044   -0.01102    0.00074
C66   1    0.133000    0.764932    0.144429    11.00000    0.02283    0.02215 =
         0.02516    0.00266   -0.00305   -0.00282
C67   1    0.087041    0.779653    0.170833    11.00000    0.02189    0.02001 =
         0.02284    0.00004   -0.00416   -0.00207
C68   1    0.164848    0.719108    0.147737    11.00000    0.02194    0.02455 =
         0.03264   -0.00238   -0.00280    0.00098
C69   1    0.419488    0.503928    0.352425    11.00000    0.02582    0.02114 =
         0.02409   -0.00025    0.00482    0.00267
C70   1    0.365535    0.492128    0.334047    11.00000    0.02961    0.02323 =
         0.03114   -0.00073    0.00273    0.00261
C71   1    0.339628    0.443009    0.334747    11.00000    0.03382    0.03082 =
         0.04133   -0.01050    0.00432   -0.00734
C72   1    0.367594    0.402318    0.354968    11.00000    0.05083    0.01958 =
         0.04715   -0.00752    0.01032   -0.00440
C73   1    0.421453    0.411366    0.373565    11.00000    0.05044    0.02047 =
         0.03964    0.00050    0.00988    0.00833
C74   1    0.446270    0.460541    0.371155    11.00000    0.03192    0.02389 =
         0.03090   -0.00155    0.00378    0.00551
C75   1    0.508840    0.545510    0.315832    11.00000    0.02424    0.01869 =
         0.02658    0.00005    0.00096    0.00237
C76   1    0.493829    0.532050    0.274484    11.00000    0.02517    0.02389 =
         0.02579    0.00139   -0.00111   -0.00045
C77   1    0.533395    0.514845    0.244448    11.00000    0.03527    0.02234 =
         0.02228   -0.00065    0.00226   -0.00462
C78   1    0.592221    0.510979    0.254731    11.00000    0.03247    0.01936 =
         0.02919   -0.00260    0.01029   -0.00115
C79   1    0.609992    0.523316    0.295072    11.00000    0.02191    0.02133 =
         0.03494   -0.00060    0.00239    0.00138
C80   1    0.568484    0.539363    0.324367    11.00000    0.02714    0.02237 =
         0.02390   -0.00080   -0.00186    0.00052
C81   1    0.414095    0.610468    0.335213    11.00000    0.02008    0.02316 =
         0.02381   -0.00117   -0.00455   -0.00217
C82   1    0.366813    0.624173    0.360996    11.00000    0.02068    0.02608 =
         0.02675    0.00094   -0.00397   -0.00063
C83   1    0.334223    0.669360    0.357523    11.00000    0.02096    0.02775 =
         0.03285   -0.00514   -0.00438    0.00154
C84   1    0.348430    0.704990    0.326287    11.00000    0.02615    0.01968 =
         0.03886   -0.00209   -0.01279    0.00155
C85   1    0.393447    0.693179    0.298847    11.00000    0.02660    0.02247 =
         0.03169    0.00465   -0.01039   -0.00418
C86   1    0.424982    0.646789    0.303571    11.00000    0.02183    0.02730 =
         0.02448   -0.00031   -0.00363   -0.00305
C87   1    0.480402    0.580591    0.396295    11.00000    0.02155    0.02484 =
         0.02353   -0.00077   -0.00042    0.00626
C88   1    0.463126    0.563115    0.436052    11.00000    0.03063    0.02932 =
         0.02617    0.00124    0.00022    0.00274
C89   1    0.483069    0.585255    0.473563    11.00000    0.04791    0.04510 =
         0.02312    0.00139    0.00067    0.00618
C90   1    0.521842    0.626869    0.472485    11.00000    0.04455    0.04606 =
         0.02704   -0.01127   -0.00882    0.00478
C91   1    0.539858    0.646049    0.434071    11.00000    0.03030    0.03074 =
         0.03557   -0.00745   -0.00579    0.00233
C92   1    0.518297    0.623311    0.397555    11.00000    0.02343    0.02742 =
         0.02597   -0.00050   -0.00182    0.00631
C93   1    0.296914    0.894792   -0.010976    11.00000    0.09568    0.07981 =
         0.04452    0.00785    0.01287    0.01222
AFIX 137
H93A  2    0.264953    0.909014    0.006405    11.00000   -1.20000
H93B  2    0.284636    0.894251   -0.040633    11.00000   -1.20000
H93C  2    0.331987    0.916924   -0.007933    11.00000   -1.20000
AFIX   0
C94   1    0.311096    0.839393    0.003305    11.00000    0.05612    0.07270 =
         0.04356   -0.00009    0.01241    0.00917
AFIX  23
H94A  2    0.342885    0.825119   -0.014763    11.00000   -1.20000
H94B  2    0.326050    0.840610    0.032648    11.00000   -1.20000
AFIX   0
C95   1    0.259284    0.803076    0.001530    11.00000    0.05906    0.07612 =
         0.03847    0.00516   -0.00450    0.01020
AFIX  23
H95A  2    0.245461    0.801148   -0.028072    11.00000   -1.20000
H95B  2    0.227015    0.818527    0.018502    11.00000   -1.20000
AFIX   0
C96   1    0.270335    0.747627    0.017146    11.00000    0.05498    0.06559 =
         0.04751   -0.00422   -0.00051    0.00999
AFIX  23
H96A  2    0.282847    0.749060    0.047064    11.00000   -1.20000
H96B  2    0.302990    0.732021    0.000652    11.00000   -1.20000
AFIX   0
C97   1    0.216555    0.712504    0.013500    11.00000    0.06792    0.07023 =
         0.05546    0.00011   -0.01350    0.00654
AFIX  23
H97A  2    0.184709    0.727375    0.031200    11.00000   -1.20000
H97B  2    0.202770    0.713017   -0.016149    11.00000   -1.20000
AFIX   0
C98   1    0.226508    0.656280    0.026465    11.00000    0.08137    0.06786 =
         0.06301   -0.00372   -0.01045    0.00961
AFIX 137
H98A  2    0.240835    0.655206    0.055637    11.00000   -1.20000
H98B  2    0.255812    0.640227    0.007760    11.00000   -1.20000
H98C  2    0.189352    0.636832    0.024431    11.00000   -1.20000
AFIX   0
C99   1    0.029780    0.991064    0.007577    11.00000    0.05447    0.05329 =
         0.03509   -0.00812   -0.00081    0.00263
AFIX  23
H99A  2    0.030533    0.993253    0.038776    11.00000   -1.20000
H99B  2    0.034915    0.953690   -0.000207    11.00000   -1.20000
AFIX   0
C100  1    0.081091    1.021603   -0.009490    11.00000    0.05728    0.09730 =
         0.03921   -0.01226    0.00473   -0.01289
AFIX  23
H10D  2    0.080057    1.019788   -0.040701    11.00000   -1.20000
H10E  2    0.076219    1.058903   -0.001396    11.00000   -1.20000
AFIX   0
C101  1    0.140286    1.003413    0.005173    11.00000    0.05211    0.16661 =
         0.07056   -0.02014    0.00083   -0.00090
AFIX 137
H10A  2    0.146307    0.966837   -0.003431    11.00000   -1.20000
H10B  2    0.142412    1.005966    0.036005    11.00000   -1.20000
H10C  2    0.170944    1.025512   -0.007442    11.00000   -1.20000
AFIX   0
B1    3    0.047551    0.832079    0.158084    11.00000    0.02158    0.02307 =
         0.02080    0.00259   -0.00032    0.00179
B2    3    0.455616    0.559868    0.349744    11.00000    0.02131    0.02237 =
         0.02259    0.00164    0.00043    0.00081
HKLF 4
 
REM  SX427-02
REM R1 =  0.0390 for   13641 Fo > 4sig(Fo)  and  0.0500 for all   16659 data
REM   1349 parameters refined using      0 restraints
 
END  
     
WGHT      0.0554     13.2626 

REM Instructions for potential hydrogen bonds
HTAB C2 F21
EQIV $1 x-1/2, y, -z+1/2
HTAB C7 O2_$1
HTAB C9 F5
EQIV $2 x+1/2, y, -z+1/2
HTAB C14 O4_$2
HTAB C18 F36
EQIV $3 -x+1, y+1/2, -z+1/2
HTAB C21 F16_$3
EQIV $4 x+1/2, -y+3/2, -z
HTAB C25 F33_$4
HTAB C28 F7
HTAB C32 F10
EQIV $5 -x, y-1/2, -z+1/2
HTAB C35 F30_$5
EQIV $6 x, -y+3/2, z+1/2
HTAB C39 F32_$6
HTAB C42 F39

REM Highest difference peak  0.551,  deepest hole -0.345,  1-sigma level  0.049
Q1    1   0.2027  0.8045  0.0082  11.00000  0.05    0.55
Q2    1   0.2019  0.8540 -0.0172  11.00000  0.05    0.50
Q3    1   0.2556  0.8630 -0.0099  11.00000  0.05    0.30
Q4    1   0.0344  0.8295  0.1385  11.00000  0.05    0.29
Q5    1   0.4364  0.5315  0.3478  11.00000  0.05    0.26
Q6    1   0.1042  0.7219  0.2094  11.00000  0.05    0.24
Q7    1   0.0702  0.8076  0.1706  11.00000  0.05    0.24
Q8    1   0.2434  0.6497  0.2655  11.00000  0.05    0.24
Q9    1   0.3127  0.6611  0.2095  11.00000  0.05    0.22
Q10   1   0.4382  0.5864  0.3391  11.00000  0.05    0.22
Q11   1   0.1414  0.5178  0.3779  11.00000  0.05    0.22
Q12   1   0.0783  0.6051  0.3806  11.00000  0.05    0.21
Q13   1   0.0585  0.8574 -0.0031  11.00000  0.05    0.21
Q14   1   0.0204  0.8328  0.1760  11.00000  0.05    0.21
Q15   1   0.0686  0.8594  0.1564  11.00000  0.05    0.21
Q16   1   0.2804  0.7720 -0.0119  11.00000  0.05    0.21
Q17   1   0.3196  0.8453  0.1219  11.00000  0.05    0.21
Q18   1   0.1579  0.9587  0.1694  11.00000  0.05    0.21
Q19   1   0.4922  0.7785  0.1695  11.00000  0.05    0.20
Q20   1   0.2653  0.6959  0.0160  11.00000  0.05    0.20
Q21   1   0.3370  0.7441  0.1833  11.00000  0.05    0.20
Q22   1  -0.0839  0.6716  0.3791  11.00000  0.05    0.20
Q23   1   0.0803  0.9030  0.1432  11.00000  0.05    0.20
Q24   1   0.2805  1.0433  0.1137  11.00000  0.05    0.20
Q25   1   0.2612  0.4253  0.4393  11.00000  0.05    0.20
;

loop_
_symmetry_equiv_pos_site_id
_space_group_symop_operation_xyz
1 +X,+Y,+Z
2 1/2-X,1/2+Y,+Z
3 +X,1/2-Y,1/2+Z
4 1/2-X,-Y,1/2+Z
5 -X,-Y,-Z
6 1/2+X,1/2-Y,-Z
7 -X,1/2+Y,1/2-Z
8 1/2+X,+Y,1/2-Z

loop_
_atom_site_label
_atom_site_type_symbol
_atom_site_fract_x
_atom_site_fract_y
_atom_site_fract_z
_atom_site_U_iso_or_equiv
_atom_site_adp_type
_atom_site_occupancy
_atom_site_site_symmetry_multiplicity
_atom_site_calc_flag
_atom_site_refinement_flags
F1 F 0.50057(5) 0.46586(5) 0.38831(4) 0.0342(3) Uani 1 8 d .
F2 F 0.44978(7) 0.37187(5) 0.39307(4) 0.0509(3) Uani 1 8 d .
F3 F 0.34274(7) 0.35442(5) 0.35660(5) 0.0557(4) Uani 1 8 d .
F4 F 0.28721(6) 0.43483(5) 0.31576(4) 0.0476(3) Uani 1 8 d .
F5 F 0.33408(5) 0.53002(4) 0.31403(4) 0.0317(2) Uani 1 8 d .
F6 F 0.46971(5) 0.64027(4) 0.27597(3) 0.0295(2) Uani 1 8 d .
F7 F 0.40771(5) 0.72786(5) 0.26849(4) 0.0339(3) Uani 1 8 d .
F8 F 0.32044(5) 0.75143(4) 0.32390(4) 0.0366(3) Uani 1 8 d .
F9 F 0.29011(5) 0.67990(5) 0.38468(4) 0.0353(3) Uani 1 8 d .
F10 F 0.35146(4) 0.59145(4) 0.39301(3) 0.0281(2) Uani 1 8 d .
F11 F 0.42453(5) 0.52323(5) 0.44072(3) 0.0347(3) Uani 1 8 d .
F12 F 0.46418(7) 0.56633(6) 0.51077(4) 0.0553(4) Uani 1 8 d .
F13 F 0.54154(7) 0.64872(6) 0.50848(4) 0.0564(4) Uani 1 8 d .
F14 F 0.57786(5) 0.68688(5) 0.43246(4) 0.0407(3) Uani 1 8 d .
F15 F 0.53654(4) 0.64534(4) 0.36102(3) 0.0280(2) Uani 1 8 d .
F16 F 0.59020(4) 0.54843(4) 0.36348(3) 0.0286(2) Uani 1 8 d .
F17 F 0.66695(5) 0.51855(5) 0.30587(4) 0.0340(3) Uani 1 8 d .
F18 F 0.63168(5) 0.49456(5) 0.22582(3) 0.0348(3) Uani 1 8 d .
F19 F 0.51542(5) 0.50172(5) 0.20531(3) 0.0335(3) Uani 1 8 d .
F20 F 0.43694(5) 0.53509(5) 0.26199(3) 0.0299(2) Uani 1 8 d .
F21 F 0.17091(5) 0.85497(4) 0.19285(4) 0.0306(2) Uani 1 8 d .
F22 F 0.22487(5) 0.94676(5) 0.19098(4) 0.0444(3) Uani 1 8 d .
F23 F 0.17425(7) 1.03113(5) 0.15157(5) 0.0526(4) Uani 1 8 d .
F24 F 0.06429(7) 1.02090(5) 0.11793(4) 0.0499(3) Uani 1 8 d .
F25 F 0.00675(5) 0.92975(5) 0.12234(3) 0.0342(3) Uani 1 8 d .
F26 F -0.12641(5) 0.89857(5) 0.28322(3) 0.0333(3) Uani 1 8 d .
F27 F 0.06743(5) 0.85559(4) 0.24594(3) 0.0301(2) Uani 1 8 d .
F28 F -0.01006(5) 0.88987(5) 0.30312(3) 0.0335(3) Uani 1 8 d .
F29 F -0.16298(5) 0.87469(5) 0.20347(3) 0.0330(3) Uani 1 8 d .
F30 F -0.08746(5) 0.84486(5) 0.14531(3) 0.0295(2) Uani 1 8 d .
F31 F 0.07780(5) 0.87146(4) 0.06730(3) 0.0319(2) Uani 1 8 d .
F32 F 0.03007(6) 0.83510(5) -0.00287(3) 0.0446(3) Uani 1 8 d .
F33 F -0.05343(6) 0.75818(6) -0.00081(3) 0.0457(3) Uani 1 8 d .
F34 F -0.08479(5) 0.71511(5) 0.07467(3) 0.0368(3) Uani 1 8 d .
F35 F -0.03512(4) 0.74926(4) 0.14592(3) 0.0269(2) Uani 1 8 d .
F36 F 0.14870(4) 0.79757(4) 0.11230(3) 0.0259(2) Uani 1 8 d .
F37 F 0.20918(5) 0.70864(5) 0.12068(4) 0.0346(3) Uani 1 8 d .
F38 F 0.17849(5) 0.63719(4) 0.18137(4) 0.0352(3) Uani 1 8 d .
F39 F 0.09121(5) 0.66116(5) 0.23666(4) 0.0348(3) Uani 1 8 d .
F40 F 0.03163(5) 0.75043(4) 0.23050(3) 0.0292(2) Uani 1 8 d .
O1 O 0.25551(7) 0.97617(6) 0.07887(5) 0.0437(4) Uani 1 8 d .
O2 O 0.59043(5) 0.74412(5) 0.11660(4) 0.0278(3) Uani 1 8 d .
O3 O 0.24465(7) 0.40464(6) 0.41734(5) 0.0436(4) Uani 1 8 d .
O4 O -0.08697(5) 0.64323(5) 0.38321(4) 0.0284(3) Uani 1 8 d .
N1 N 0.36007(6) 0.80206(6) 0.14981(4) 0.0208(3) Uani 1 8 d .
N2 N 0.14341(6) 0.58403(6) 0.35147(4) 0.0224(3) Uani 1 8 d .
C1 C 0.32801(7) 0.77162(7) 0.17872(5) 0.0209(3) Uani 1 8 d .
C2 C 0.28749(7) 0.79543(7) 0.20629(5) 0.0210(3) Uani 1 8 d .
C3 C 0.25724(7) 0.76468(7) 0.23543(5) 0.0204(3) Uani 1 8 d .
C4 C 0.21632(7) 0.78747(7) 0.26522(5) 0.0216(3) Uani 1 8 d .
C5 C 0.18725(7) 0.75696(7) 0.29312(5) 0.0219(3) Uani 1 8 d .
C6 C 0.19632(7) 0.70100(7) 0.29460(5) 0.0203(3) Uani 1 8 d .
C7 C 0.16620(7) 0.66952(7) 0.32290(5) 0.0218(3) Uani 1 8 d .
C8 C 0.17641(7) 0.61495(7) 0.32367(5) 0.0219(3) Uani 1 8 d .
C9 C 0.21796(7) 0.59151(7) 0.29676(5) 0.0220(3) Uani 1 8 d .
C10 C 0.24822(7) 0.62213(7) 0.26781(5) 0.0204(3) Uani 1 8 d .
C11 C 0.28954(8) 0.59965(7) 0.23844(5) 0.0228(4) Uani 1 8 d .
C12 C 0.31811(8) 0.62996(7) 0.21013(5) 0.0225(3) Uani 1 8 d .
C13 C 0.30842(7) 0.68594(7) 0.20831(5) 0.0208(3) Uani 1 8 d .
C14 C 0.33824(7) 0.71713(7) 0.17957(5) 0.0217(3) Uani 1 8 d .
C15 C 0.26747(7) 0.70933(7) 0.23674(5) 0.0193(3) Uani 1 8 d .
C16 C 0.23758(7) 0.67757(7) 0.26625(5) 0.0193(3) Uani 1 8 d .
C17 C 0.33561(8) 0.84610(7) 0.13024(5) 0.0222(4) Uani 1 8 d .
C18 C 0.27551(8) 0.84619(7) 0.11925(5) 0.0245(4) Uani 1 8 d .
C19 C 0.25076(8) 0.88977(8) 0.10129(6) 0.0278(4) Uani 1 8 d .
C20 C 0.28516(9) 0.93475(8) 0.09471(6) 0.0309(4) Uani 1 8 d .
C21 C 0.34523(9) 0.93438(8) 0.10427(6) 0.0305(4) Uani 1 8 d .
C22 C 0.37043(8) 0.89031(7) 0.12160(5) 0.0255(4) Uani 1 8 d .
C23 C 0.41875(7) 0.78684(7) 0.14033(5) 0.0202(3) Uani 1 8 d .
C24 C 0.43848(8) 0.78678(7) 0.09850(5) 0.0223(4) Uani 1 8 d .
C25 C 0.49534(8) 0.77189(7) 0.08932(5) 0.0232(4) Uani 1 8 d .
C26 C 0.53343(7) 0.75785(7) 0.12219(5) 0.0218(3) Uani 1 8 d .
C27 C 0.51363(8) 0.75789(7) 0.16397(5) 0.0221(3) Uani 1 8 d .
C28 C 0.45673(8) 0.77181(7) 0.17313(5) 0.0219(3) Uani 1 8 d .
C29 C 0.28710(14) 1.02417(10) 0.07297(12) 0.0675(9) Uani 1 8 d .
C30 C 0.61510(9) 0.74768(10) 0.07509(6) 0.0382(5) Uani 1 8 d .
C31 C 0.16747(8) 0.53837(7) 0.36998(5) 0.0234(4) Uani 1 8 d .
C32 C 0.22502(8) 0.53919(8) 0.38556(6) 0.0270(4) Uani 1 8 d .
C33 C 0.24893(9) 0.49420(8) 0.40245(6) 0.0311(4) Uani 1 8 d .
C34 C 0.21633(9) 0.44758(8) 0.40281(6) 0.0324(4) Uani 1 8 d .
C35 C 0.15815(9) 0.44734(8) 0.38840(6) 0.0304(4) Uani 1 8 d .
C36 C 0.13360(8) 0.49255(8) 0.37249(5) 0.0264(4) Uani 1 8 d .
C37 C 0.08445(7) 0.59851(7) 0.36038(5) 0.0220(3) Uani 1 8 d .
C38 C 0.06341(8) 0.59582(7) 0.40171(5) 0.0238(4) Uani 1 8 d .
C39 C 0.00621(8) 0.61101(7) 0.41060(5) 0.0242(4) Uani 1 8 d .
C40 C -0.03005(8) 0.62804(7) 0.37796(6) 0.0224(3) Uani 1 8 d .
C41 C -0.00947(8) 0.62995(7) 0.33651(5) 0.0233(4) Uani 1 8 d .
C42 C 0.04759(8) 0.61545(7) 0.32766(5) 0.0230(4) Uani 1 8 d .
C43 C 0.21659(13) 0.35457(10) 0.41186(10) 0.0563(7) Uani 1 8 d .
C44 C -0.11177(9) 0.64074(10) 0.42446(7) 0.0382(5) Uani 1 8 d .
C45 C 0.08640(8) 0.88661(7) 0.15640(5) 0.0233(4) Uani 1 8 d .
C46 C 0.06179(9) 0.93162(8) 0.13892(6) 0.0281(4) Uani 1 8 d .
C47 C 0.09029(10) 0.97942(8) 0.13671(6) 0.0355(5) Uani 1 8 d .
C48 C 0.14600(10) 0.98485(8) 0.15392(7) 0.0371(5) Uani 1 8 d .
C49 C 0.17136(9) 0.94216(8) 0.17339(6) 0.0335(4) Uani 1 8 d .
C50 C 0.14156(8) 0.89483(7) 0.17389(6) 0.0266(4) Uani 1 8 d .
C51 C -0.00503(8) 0.84682(7) 0.19245(5) 0.0232(4) Uani 1 8 d .
C52 C -0.06461(8) 0.85358(7) 0.18444(5) 0.0245(4) Uani 1 8 d .
C53 C -0.10576(8) 0.86984(8) 0.21399(6) 0.0262(4) Uani 1 8 d .
C54 C -0.08754(8) 0.88192(7) 0.25411(6) 0.0265(4) Uani 1 8 d .
C55 C -0.02864(9) 0.87732(7) 0.26401(5) 0.0271(4) Uani 1 8 d .
C56 C 0.01047(8) 0.85990(7) 0.23367(6) 0.0249(4) Uani 1 8 d .
C57 C 0.02121(8) 0.81432(7) 0.11140(5) 0.0224(4) Uani 1 8 d .
C58 C 0.01282(9) 0.81469(8) 0.03459(6) 0.0312(4) Uani 1 8 d .
C59 C -0.02865(9) 0.77550(9) 0.03523(6) 0.0320(4) Uani 1 8 d .
C60 C -0.04436(8) 0.75393(8) 0.07337(6) 0.0283(4) Uani 1 8 d .
C61 C -0.01880(8) 0.77292(7) 0.10967(5) 0.0233(4) Uani 1 8 d .
C62 C 0.03703(8) 0.83343(7) 0.07185(6) 0.0259(4) Uani 1 8 d .
C63 C 0.07535(8) 0.74273(8) 0.20213(5) 0.0242(4) Uani 1 8 d .
C64 C 0.10584(8) 0.69586(7) 0.20635(6) 0.0267(4) Uani 1 8 d .
C65 C 0.15048(8) 0.68347(7) 0.17878(6) 0.0271(4) Uani 1 8 d .
C66 C 0.13300(8) 0.76493(7) 0.14443(5) 0.0234(4) Uani 1 8 d .
C67 C 0.08704(7) 0.77965(7) 0.17083(5) 0.0216(3) Uani 1 8 d .
C68 C 0.16485(8) 0.71911(8) 0.14774(6) 0.0264(4) Uani 1 8 d .
C69 C 0.41949(8) 0.50393(7) 0.35243(5) 0.0237(4) Uani 1 8 d .
C70 C 0.36554(8) 0.49213(8) 0.33405(6) 0.0280(4) Uani 1 8 d .
C71 C 0.33963(9) 0.44301(8) 0.33475(7) 0.0353(5) Uani 1 8 d .
C72 C 0.36759(10) 0.40232(8) 0.35497(7) 0.0392(5) Uani 1 8 d .
C73 C 0.42145(10) 0.41137(8) 0.37357(7) 0.0369(5) Uani 1 8 d .
C74 C 0.44627(9) 0.46054(8) 0.37115(6) 0.0289(4) Uani 1 8 d .
C75 C 0.50884(8) 0.54551(7) 0.31583(6) 0.0232(4) Uani 1 8 d .
C76 C 0.49383(8) 0.53205(7) 0.27448(6) 0.0250(4) Uani 1 8 d .
C77 C 0.53339(9) 0.51484(7) 0.24445(5) 0.0266(4) Uani 1 8 d .
C78 C 0.59222(8) 0.51098(7) 0.25473(6) 0.0270(4) Uani 1 8 d .
C79 C 0.60999(8) 0.52332(7) 0.29507(6) 0.0261(4) Uani 1 8 d .
C80 C 0.56848(8) 0.53936(7) 0.32437(5) 0.0245(4) Uani 1 8 d .
C81 C 0.41410(7) 0.61047(7) 0.33521(5) 0.0223(4) Uani 1 8 d .
C82 C 0.36681(8) 0.62417(7) 0.36100(5) 0.0245(4) Uani 1 8 d .
C83 C 0.33422(8) 0.66936(8) 0.35752(6) 0.0272(4) Uani 1 8 d .
C84 C 0.34843(8) 0.70499(7) 0.32629(6) 0.0282(4) Uani 1 8 d .
C85 C 0.39345(8) 0.69318(7) 0.29885(6) 0.0269(4) Uani 1 8 d .
C86 C 0.42498(8) 0.64679(7) 0.30357(5) 0.0245(4) Uani 1 8 d .
C87 C 0.48040(8) 0.58059(7) 0.39630(5) 0.0233(4) Uani 1 8 d .
C88 C 0.46313(8) 0.56312(8) 0.43605(6) 0.0287(4) Uani 1 8 d .
C89 C 0.48307(10) 0.58526(9) 0.47356(6) 0.0387(5) Uani 1 8 d .
C90 C 0.52184(10) 0.62687(10) 0.47248(6) 0.0392(5) Uani 1 8 d .
C91 C 0.53986(9) 0.64605(8) 0.43407(6) 0.0322(4) Uani 1 8 d .
C92 C 0.51830(8) 0.62331(8) 0.39755(6) 0.0256(4) Uani 1 8 d .
C93 C 0.29691(17) 0.89479(14) -0.01098(9) 0.0733(9) Uani 1 8 d .
C94 C 0.31110(13) 0.83939(12) 0.00330(8) 0.0575(7) Uani 1 8 d .
C95 C 0.25928(13) 0.80308(13) 0.00153(8) 0.0579(7) Uani 1 8 d .
C96 C 0.27033(12) 0.74763(12) 0.01715(8) 0.0560(7) Uani 1 8 d .
C97 C 0.21656(14) 0.71250(13) 0.01350(9) 0.0645(8) Uani 1 8 d .
C98 C 0.22651(16) 0.65628(13) 0.02646(10) 0.0707(8) Uani 1 8 d .
C99 C 0.02978(11) 0.99106(11) 0.00758(7) 0.0476(6) Uani 1 8 d .
C100 C 0.08109(13) 1.02160(15) -0.00949(8) 0.0646(8) Uani 1 8 d .
C101 C 0.14029(15) 1.0034(2) 0.00517(12) 0.0964(14) Uani 1 8 d .
B1 B 0.04755(9) 0.83208(8) 0.15808(6) 0.0218(4) Uani 1 8 d .
B2 B 0.45562(9) 0.55987(8) 0.34974(6) 0.0221(4) Uani 1 8 d .
H2 H 0.28082 0.83223 0.20505 0.0252 Uiso 1 8 calc R
H4 H 0.20983 0.82432 0.26515 0.0259 Uiso 1 8 calc R
H5 H 0.16022 0.77272 0.3122 0.0263 Uiso 1 8 calc R
H7 H 0.1386 0.68472 0.34184 0.0261 Uiso 1 8 calc R
H9 H 0.2253 0.55483 0.2984 0.0264 Uiso 1 8 calc R
H10A H 0.14631 0.96684 -0.00343 0.1157 Uiso 1 8 calc R
H10B H 0.14241 1.00597 0.036 0.1157 Uiso 1 8 calc R
H10C H 0.17094 1.02551 -0.00744 0.1157 Uiso 1 8 calc R
H10D H 0.08006 1.01979 -0.0407 0.0775 Uiso 1 8 calc R
H10E H 0.07622 1.0589 -0.0014 0.0775 Uiso 1 8 calc R
H11 H 0.2968 0.56291 0.239 0.0274 Uiso 1 8 calc R
H12 H 0.3451 0.61417 0.19104 0.0270 Uiso 1 8 calc R
H14 H 0.36553 0.70178 0.16047 0.0261 Uiso 1 8 calc R
H18 H 0.25209 0.81592 0.12431 0.0294 Uiso 1 8 calc R
H19 H 0.21041 0.88956 0.09331 0.0333 Uiso 1 8 calc R
H21 H 0.36864 0.96456 0.0988 0.0366 Uiso 1 8 calc R
H22 H 0.4114 0.88979 0.12772 0.0306 Uiso 1 8 calc R
H24 H 0.41261 0.79702 0.07641 0.0268 Uiso 1 8 calc R
H25 H 0.50864 0.77114 0.06089 0.0279 Uiso 1 8 calc R
H27 H 0.53972 0.74823 0.1861 0.0265 Uiso 1 8 calc R
H28 H 0.44309 0.77128 0.20148 0.0263 Uiso 1 8 calc R
H29A H 0.31844 1.01882 0.05213 0.0811 Uiso 1 8 calc R
H29B H 0.30448 1.03521 0.09986 0.0811 Uiso 1 8 calc R
H29C H 0.26003 1.0514 0.06286 0.0811 Uiso 1 8 calc R
H30A H 0.59423 0.72358 0.05616 0.0458 Uiso 1 8 calc R
H30B H 0.65692 0.73818 0.0761 0.0458 Uiso 1 8 calc R
H30C H 0.61103 0.78371 0.06461 0.0458 Uiso 1 8 calc R
H32 H 0.24753 0.57062 0.38451 0.0324 Uiso 1 8 calc R
H33 H 0.28763 0.4948 0.41389 0.0373 Uiso 1 8 calc R
H35 H 0.13558 0.41596 0.38959 0.0365 Uiso 1 8 calc R
H36 H 0.09379 0.4927 0.36323 0.0317 Uiso 1 8 calc R
H38 H 0.08832 0.58358 0.42371 0.0286 Uiso 1 8 calc R
H39 H -0.00817 0.60982 0.43875 0.0290 Uiso 1 8 calc R
H41 H -0.0348 0.64125 0.31444 0.0280 Uiso 1 8 calc R
H42 H 0.0619 0.61691 0.29951 0.0275 Uiso 1 8 calc R
H43A H 0.20604 0.34985 0.3821 0.0675 Uiso 1 8 calc R
H43B H 0.18089 0.35308 0.42923 0.0675 Uiso 1 8 calc R
H43C H 0.24367 0.3266 0.42052 0.0675 Uiso 1 8 calc R
H44A H -0.08879 0.6629 0.44366 0.0458 Uiso 1 8 calc R
H44B H -0.11099 0.60435 0.43452 0.0458 Uiso 1 8 calc R
H44C H -0.15259 0.65324 0.4236 0.0458 Uiso 1 8 calc R
H93A H 0.26495 0.90901 0.00641 0.0880 Uiso 1 8 calc R
H93B H 0.28464 0.89425 -0.04063 0.0880 Uiso 1 8 calc R
H93C H 0.33199 0.91692 -0.00793 0.0880 Uiso 1 8 calc R
H94A H 0.34289 0.82512 -0.01476 0.0689 Uiso 1 8 calc R
H94B H 0.32605 0.84061 0.03265 0.0689 Uiso 1 8 calc R
H95A H 0.24546 0.80115 -0.02807 0.0695 Uiso 1 8 calc R
H95B H 0.22702 0.81853 0.0185 0.0695 Uiso 1 8 calc R
H96A H 0.28285 0.74906 0.04706 0.0672 Uiso 1 8 calc R
H96B H 0.30299 0.73202 0.00065 0.0672 Uiso 1 8 calc R
H97A H 0.18471 0.72737 0.0312 0.0774 Uiso 1 8 calc R
H97B H 0.20277 0.71302 -0.01615 0.0774 Uiso 1 8 calc R
H98A H 0.24084 0.65521 0.05564 0.0849 Uiso 1 8 calc R
H98B H 0.25581 0.64023 0.00776 0.0849 Uiso 1 8 calc R
H98C H 0.18935 0.63683 0.02443 0.0849 Uiso 1 8 calc R
H99A H 0.03053 0.99325 0.03878 0.0571 Uiso 1 8 calc R
H99B H 0.03491 0.95369 -0.00021 0.0571 Uiso 1 8 calc R

loop_
_atom_site_aniso_label
_atom_site_aniso_U_11
_atom_site_aniso_U_22
_atom_site_aniso_U_33
_atom_site_aniso_U_12
_atom_site_aniso_U_13
_atom_site_aniso_U_23
F1 0.0339(6) 0.0305(6) 0.0384(6) 0.0101(5) -0.0031(5) 0.0052(5)
F2 0.0713(10) 0.0226(7) 0.0588(8) 0.0122(6) 0.0031(7) 0.0065(6)
F3 0.0726(10) 0.0224(7) 0.0723(9) -0.0141(6) 0.0126(8) -0.0099(6)
F4 0.0391(7) 0.0453(8) 0.0585(8) -0.0149(6) -0.0018(6) -0.0143(6)
F5 0.0255(5) 0.0308(6) 0.0389(6) 0.0003(5) -0.0065(4) -0.0003(5)
F6 0.0277(5) 0.0313(6) 0.0296(5) 0.0001(5) 0.0032(4) 0.0059(4)
F7 0.0344(6) 0.0285(6) 0.0387(6) -0.0053(5) -0.0103(5) 0.0121(5)
F8 0.0345(6) 0.0219(6) 0.0535(7) 0.0065(5) -0.0134(5) -0.0004(5)
F9 0.0280(6) 0.0363(7) 0.0417(6) 0.0095(5) 0.0028(5) -0.0050(5)
F10 0.0244(5) 0.0297(6) 0.0301(5) 0.0012(4) 0.0040(4) 0.0036(4)
F11 0.0411(6) 0.0349(7) 0.0281(6) -0.0021(5) 0.0060(5) 0.0048(5)
F12 0.0728(10) 0.0725(10) 0.0206(6) -0.0055(8) 0.0041(6) 0.0023(6)
F13 0.0697(10) 0.0685(10) 0.0309(7) -0.0033(8) -0.0121(6) -0.0185(6)
F14 0.0384(7) 0.0372(7) 0.0466(7) -0.0057(5) -0.0086(5) -0.0107(5)
F15 0.0259(5) 0.0289(6) 0.0292(5) -0.0020(4) -0.0004(4) 0.0012(4)
F16 0.0249(5) 0.0332(6) 0.0276(5) 0.0060(4) -0.0040(4) -0.0044(4)
F17 0.0220(5) 0.0353(7) 0.0448(6) 0.0047(5) 0.0027(5) -0.0068(5)
F18 0.0373(6) 0.0314(6) 0.0355(6) -0.0015(5) 0.0158(5) -0.0067(5)
F19 0.0445(7) 0.0338(6) 0.0222(5) -0.0057(5) 0.0019(4) -0.0052(4)
F20 0.0260(6) 0.0366(6) 0.0270(5) -0.0012(5) -0.0045(4) -0.0006(5)
F21 0.0250(5) 0.0273(6) 0.0396(6) 0.0007(4) -0.0066(4) 0.0023(5)
F22 0.0364(7) 0.0420(8) 0.0548(7) -0.0143(6) -0.0028(6) -0.0110(6)
F23 0.0764(10) 0.0211(6) 0.0603(8) -0.0145(6) 0.0080(7) -0.0086(6)
F24 0.0806(10) 0.0194(6) 0.0497(7) 0.0137(6) -0.0034(7) 0.0035(5)
F25 0.0371(6) 0.0310(6) 0.0345(6) 0.0133(5) -0.0049(5) 0.0022(5)
F26 0.0382(6) 0.0305(6) 0.0311(5) -0.0027(5) 0.0136(5) -0.0066(5)
F27 0.0268(6) 0.0373(7) 0.0261(5) -0.0012(5) -0.0050(4) -0.0007(4)
F28 0.0441(7) 0.0354(7) 0.0211(5) -0.0055(5) -0.0008(4) -0.0051(4)
F29 0.0226(5) 0.0386(7) 0.0377(6) 0.0040(5) 0.0026(4) -0.0066(5)
F30 0.0243(5) 0.0406(7) 0.0237(5) 0.0078(5) -0.0041(4) -0.0052(4)
F31 0.0402(6) 0.0285(6) 0.0270(5) -0.0024(5) 0.0072(4) 0.0061(4)
F32 0.0674(9) 0.0483(8) 0.0181(5) -0.0009(6) 0.0047(5) 0.0077(5)
F33 0.0574(8) 0.0579(9) 0.0219(6) -0.0011(6) -0.0078(5) -0.0089(5)
F34 0.0348(6) 0.0432(7) 0.0323(6) -0.0096(5) -0.0026(5) -0.0069(5)
F35 0.0277(5) 0.0313(6) 0.0217(5) -0.0046(4) 0.0011(4) 0.0027(4)
F36 0.0239(5) 0.0261(6) 0.0277(5) 0.0005(4) 0.0046(4) 0.0054(4)
F37 0.0279(6) 0.0326(6) 0.0434(6) 0.0091(5) 0.0043(5) -0.0015(5)
F38 0.0342(6) 0.0196(6) 0.0518(7) 0.0053(5) -0.0135(5) 0.0021(5)
F39 0.0369(6) 0.0312(6) 0.0363(6) -0.0069(5) -0.0103(5) 0.0154(5)
F40 0.0297(6) 0.0331(6) 0.0247(5) -0.0021(5) 0.0031(4) 0.0068(4)
O1 0.0450(9) 0.0262(8) 0.0598(10) 0.0042(6) -0.0167(7) 0.0099(7)
O2 0.0214(6) 0.0351(8) 0.0270(6) 0.0054(5) 0.0027(5) 0.0062(5)
O3 0.0460(9) 0.0305(8) 0.0545(9) 0.0047(7) -0.0108(7) 0.0102(7)
O4 0.0238(6) 0.0297(7) 0.0316(7) 0.0053(5) 0.0038(5) 0.0026(5)
N1 0.0195(7) 0.0199(8) 0.0231(7) -0.0016(6) 0.0012(5) 0.0024(6)
N2 0.0212(7) 0.0217(8) 0.0244(7) -0.0026(6) 0.0023(6) 0.0017(6)
C1 0.0187(8) 0.0205(9) 0.0235(8) -0.0021(7) -0.0010(6) 0.0024(7)
C2 0.0186(8) 0.0187(9) 0.0257(8) -0.0002(7) -0.0010(6) 0.0010(7)
C3 0.0174(8) 0.0203(9) 0.0234(8) -0.0005(7) -0.0012(6) -0.0010(7)
C4 0.0209(8) 0.0162(8) 0.0277(8) 0.0027(7) 0.0001(6) -0.0011(7)
C5 0.0187(8) 0.0219(9) 0.0253(8) 0.0015(7) 0.0010(6) -0.0022(7)
C6 0.0168(8) 0.0194(9) 0.0247(8) -0.0006(7) 0.0005(6) -0.0017(7)
C7 0.0193(8) 0.0221(9) 0.0239(8) -0.0006(7) 0.0024(6) -0.0021(7)
C8 0.0194(8) 0.0223(9) 0.0242(8) -0.0034(7) -0.0002(6) 0.0014(7)
C9 0.0211(8) 0.0181(9) 0.0268(8) -0.0011(7) -0.0006(6) -0.0009(7)
C10 0.0183(8) 0.0184(9) 0.0245(8) -0.0010(7) -0.0016(6) -0.0008(7)
C11 0.0223(8) 0.0184(9) 0.0277(8) 0.0009(7) 0.0017(7) -0.0027(7)
C12 0.0223(8) 0.0184(9) 0.0267(8) 0.0025(7) 0.0034(7) -0.0032(7)
C13 0.0184(8) 0.0197(9) 0.0244(8) -0.0011(7) -0.0003(6) -0.0012(7)
C14 0.0196(8) 0.0203(9) 0.0252(8) -0.0001(7) 0.0015(6) -0.0014(7)
C15 0.0161(8) 0.0187(9) 0.0230(8) -0.0006(6) -0.0011(6) -0.0012(6)
C16 0.0170(8) 0.0198(9) 0.0212(8) -0.0012(6) -0.0014(6) -0.0022(6)
C17 0.0232(9) 0.0220(9) 0.0214(8) 0.0003(7) -0.0008(6) 0.0016(7)
C18 0.0216(9) 0.0258(10) 0.0261(9) -0.0013(7) 0.0029(7) 0.0018(7)
C19 0.0246(9) 0.0293(10) 0.0294(9) 0.0020(8) -0.0024(7) 0.0013(7)
C20 0.0378(11) 0.0237(10) 0.0313(9) 0.0040(8) -0.0065(8) 0.0026(8)
C21 0.0346(10) 0.0237(10) 0.0334(9) -0.0051(8) -0.0053(8) 0.0063(8)
C22 0.0254(9) 0.0229(9) 0.0283(9) -0.0029(7) -0.0031(7) 0.0015(7)
C23 0.0199(8) 0.0164(8) 0.0243(8) -0.0019(7) 0.0018(6) 0.0018(6)
C24 0.0220(9) 0.0239(9) 0.0211(8) -0.0042(7) -0.0016(6) 0.0029(7)
C25 0.0243(9) 0.0242(9) 0.0212(8) -0.0009(7) 0.0010(7) 0.0031(7)
C26 0.0195(8) 0.0203(9) 0.0256(8) -0.0015(7) 0.0004(6) 0.0024(7)
C27 0.0235(9) 0.0198(9) 0.0229(8) -0.0011(7) -0.0042(7) 0.0025(7)
C28 0.0243(9) 0.0192(9) 0.0221(8) -0.0029(7) 0.0010(6) 0.0013(7)
C29 0.0645(18) 0.0282(13) 0.110(2) -0.0018(12) -0.0324(17) 0.0252(14)
C30 0.0272(10) 0.0542(14) 0.0332(10) 0.0080(9) 0.0095(8) 0.0085(9)
C31 0.0244(9) 0.0235(10) 0.0223(8) -0.0003(7) 0.0024(7) 0.0019(7)
C32 0.0253(9) 0.0272(10) 0.0286(9) -0.0038(8) 0.0017(7) 0.0009(7)
C33 0.0269(9) 0.0352(11) 0.0312(10) 0.0021(8) -0.0031(7) 0.0009(8)
C34 0.0385(11) 0.0279(11) 0.0307(10) 0.0034(8) -0.0011(8) 0.0050(8)
C35 0.0360(10) 0.0248(10) 0.0304(9) -0.0048(8) 0.0003(8) 0.0028(8)
C36 0.0272(9) 0.0270(10) 0.0250(8) -0.0039(8) 0.0010(7) 0.0013(7)
C37 0.0213(8) 0.0197(9) 0.0250(8) -0.0031(7) 0.0021(6) 0.0000(7)
C38 0.0234(9) 0.0256(10) 0.0225(8) -0.0032(7) -0.0016(7) 0.0008(7)
C39 0.0245(9) 0.0260(10) 0.0220(8) -0.0020(7) 0.0017(7) -0.0014(7)
C40 0.0196(8) 0.0173(9) 0.0303(9) -0.0018(7) 0.0011(7) -0.0013(7)
C41 0.0243(9) 0.0201(9) 0.0256(8) -0.0017(7) -0.0026(7) 0.0021(7)
C42 0.0266(9) 0.0193(9) 0.0231(8) -0.0035(7) 0.0020(7) 0.0002(7)
C43 0.0632(17) 0.0299(13) 0.0757(17) 0.0021(11) -0.0186(13) 0.0137(12)
C44 0.0308(10) 0.0472(13) 0.0365(10) 0.0094(9) 0.0093(8) 0.0023(9)
C45 0.0266(9) 0.0218(9) 0.0215(8) 0.0029(7) 0.0032(7) -0.0004(7)
C46 0.0327(10) 0.0258(10) 0.0259(9) 0.0066(8) 0.0028(7) -0.0002(7)
C47 0.0540(13) 0.0194(10) 0.0331(10) 0.0090(9) 0.0050(9) -0.0006(8)
C48 0.0533(13) 0.0181(10) 0.0399(11) -0.0067(9) 0.0086(9) -0.0066(8)
C49 0.0333(10) 0.0300(11) 0.0373(10) -0.0041(8) 0.0031(8) -0.0086(8)
C50 0.0284(9) 0.0223(10) 0.0290(9) 0.0032(7) 0.0030(7) 0.0004(7)
C51 0.0243(9) 0.0233(9) 0.0220(8) 0.0011(7) -0.0004(7) 0.0026(7)
C52 0.0260(9) 0.0257(10) 0.0216(8) 0.0022(7) -0.0006(7) -0.0032(7)
C53 0.0223(9) 0.0256(10) 0.0306(9) 0.0003(7) 0.0026(7) -0.0001(7)
C54 0.0323(10) 0.0214(9) 0.0259(9) -0.0020(7) 0.0107(7) -0.0022(7)
C55 0.0378(10) 0.0240(10) 0.0194(8) -0.0053(8) 0.0019(7) -0.0015(7)
C56 0.0243(9) 0.0240(9) 0.0264(9) -0.0004(7) -0.0009(7) 0.0006(7)
C57 0.0224(8) 0.0236(9) 0.0214(8) 0.0071(7) 0.0014(7) 0.0024(7)
C58 0.0411(11) 0.0338(11) 0.0188(8) 0.0093(9) 0.0039(7) 0.0044(7)
C59 0.0382(11) 0.0379(12) 0.0198(9) 0.0055(9) -0.0053(7) -0.0041(8)
C60 0.0267(9) 0.0302(10) 0.0279(9) 0.0018(8) -0.0007(7) -0.0040(8)
C61 0.0235(9) 0.0274(10) 0.0190(8) 0.0053(7) 0.0018(6) 0.0023(7)
C62 0.0290(9) 0.0239(10) 0.0247(9) 0.0042(8) 0.0028(7) 0.0035(7)
C63 0.0214(8) 0.0270(10) 0.0243(8) -0.0032(7) -0.0027(7) 0.0018(7)
C64 0.0283(9) 0.0229(10) 0.0291(9) -0.0070(7) -0.0099(7) 0.0073(7)
C65 0.0255(9) 0.0194(9) 0.0365(10) 0.0007(7) -0.0110(7) 0.0004(7)
C66 0.0228(9) 0.0222(9) 0.0252(8) -0.0028(7) -0.0031(7) 0.0027(7)
C67 0.0219(8) 0.0200(9) 0.0228(8) -0.0021(7) -0.0042(6) 0.0000(7)
C68 0.0219(9) 0.0245(10) 0.0326(9) 0.0010(7) -0.0028(7) -0.0024(7)
C69 0.0258(9) 0.0211(9) 0.0241(8) 0.0027(7) 0.0048(7) -0.0003(7)
C70 0.0296(10) 0.0232(10) 0.0311(9) 0.0026(8) 0.0027(7) -0.0007(7)
C71 0.0338(11) 0.0308(11) 0.0413(11) -0.0073(9) 0.0043(8) -0.0105(9)
C72 0.0508(13) 0.0196(10) 0.0471(12) -0.0044(9) 0.0103(10) -0.0075(9)
C73 0.0504(13) 0.0205(10) 0.0396(11) 0.0083(9) 0.0099(9) 0.0005(8)
C74 0.0319(10) 0.0239(10) 0.0309(9) 0.0055(8) 0.0038(8) -0.0015(7)
C75 0.0242(9) 0.0187(9) 0.0266(8) 0.0024(7) 0.0010(7) 0.0001(7)
C76 0.0252(9) 0.0239(10) 0.0258(9) -0.0004(7) -0.0011(7) 0.0014(7)
C77 0.0353(10) 0.0223(9) 0.0223(8) -0.0046(8) 0.0023(7) -0.0006(7)
C78 0.0325(10) 0.0194(9) 0.0292(9) -0.0012(7) 0.0103(7) -0.0026(7)
C79 0.0219(9) 0.0213(9) 0.0349(9) 0.0014(7) 0.0024(7) -0.0006(7)
C80 0.0271(9) 0.0224(9) 0.0239(8) 0.0005(7) -0.0019(7) -0.0008(7)
C81 0.0201(8) 0.0232(9) 0.0238(8) -0.0022(7) -0.0046(6) -0.0012(7)
C82 0.0207(8) 0.0261(10) 0.0267(8) -0.0006(7) -0.0040(7) 0.0009(7)
C83 0.0210(9) 0.0278(10) 0.0328(9) 0.0015(7) -0.0044(7) -0.0051(8)
C84 0.0262(9) 0.0197(9) 0.0389(10) 0.0015(7) -0.0128(8) -0.0021(8)
C85 0.0266(9) 0.0225(10) 0.0317(9) -0.0042(7) -0.0104(7) 0.0046(7)
C86 0.0218(9) 0.0273(10) 0.0245(8) -0.0031(7) -0.0036(7) -0.0003(7)
C87 0.0216(8) 0.0248(10) 0.0235(8) 0.0063(7) -0.0004(6) -0.0008(7)
C88 0.0306(10) 0.0293(11) 0.0262(9) 0.0027(8) 0.0002(7) 0.0012(7)
C89 0.0479(12) 0.0451(13) 0.0231(9) 0.0062(10) 0.0007(8) 0.0014(9)
C90 0.0445(12) 0.0461(14) 0.0270(10) 0.0048(10) -0.0088(9) -0.0113(9)
C91 0.0303(10) 0.0307(11) 0.0356(10) 0.0023(8) -0.0058(8) -0.0075(8)
C92 0.0234(9) 0.0274(10) 0.0260(9) 0.0063(7) -0.0018(7) -0.0005(7)
C93 0.096(2) 0.080(2) 0.0445(14) 0.0122(19) 0.0129(14) 0.0078(14)
C94 0.0561(16) 0.0727(19) 0.0436(13) 0.0092(14) 0.0124(11) -0.0001(12)
C95 0.0591(16) 0.076(2) 0.0385(12) 0.0102(14) -0.0045(11) 0.0052(12)
C96 0.0550(15) 0.0656(18) 0.0475(13) 0.0100(13) -0.0005(11) -0.0042(12)
C97 0.0679(19) 0.070(2) 0.0555(16) 0.0065(15) -0.0135(13) 0.0001(14)
C98 0.081(2) 0.068(2) 0.0630(17) 0.0096(17) -0.0104(15) -0.0037(15)
C99 0.0545(14) 0.0533(15) 0.0351(11) 0.0026(12) -0.0008(10) -0.0081(10)
C100 0.0573(16) 0.097(2) 0.0392(13) -0.0129(16) 0.0047(11) -0.0123(14)
C101 0.0521(18) 0.167(4) 0.071(2) -0.001(2) 0.0008(15) -0.020(2)
B1 0.0216(9) 0.0231(10) 0.0208(9) 0.0018(8) -0.0003(7) 0.0026(7)
B2 0.0213(9) 0.0224(10) 0.0226(9) 0.0008(8) 0.0004(7) 0.0016(8)

loop_
_atom_type_symbol
_atom_type_description
_atom_type_scat_dispersion_real
_atom_type_scat_dispersion_imag
_atom_type_scat_source
C C 0.0181 0.0091
;
International Tables for Crystallography
(Vol. C, Tables 4.2.6.8 and 6.1.1.4)
;
H H 0.0000 0.0000
;
International Tables for Crystallography
(Vol. C, Table 6.1.1.4)
;
B B 0.0090 0.0039
;
International Tables for Crystallography
(Vol. C, Tables 4.2.6.8 and 6.1.1.4)
;
F F 0.0727 0.0534
;
International Tables for Crystallography
(Vol. C, Tables 4.2.6.8 and 6.1.1.4)
;
N N 0.0311 0.0180
;
International Tables for Crystallography
(Vol. C, Tables 4.2.6.8 and 6.1.1.4)
;
O O 0.0492 0.0322
;
International Tables for Crystallography
(Vol. C, Tables 4.2.6.8 and 6.1.1.4)
;

loop_
_geom_angle_atom_site_label_1
_geom_angle_atom_site_label_2
_geom_angle_atom_site_label_3
_geom_angle
_geom_angle_publ_flag
_geom_angle_site_symmetry_1
C20 O1 C29 117.87(19) yes .
C26 O2 C30 118.56(14) yes .
C34 O3 C43 117.85(18) yes .
C40 O4 C44 118.38(15) yes .
C1 N1 C17 121.82(14) yes .
C1 N1 C23 118.28(14) yes .
C17 N1 C23 119.89(14) yes .
C8 N2 C31 121.19(14) yes .
C8 N2 C37 119.00(14) yes .
C31 N2 C37 119.80(14) yes .
N1 C1 C2 120.43(16) yes .
N1 C1 C14 118.14(14) yes .
C2 C1 C14 121.42(15) yes .
C1 C2 C3 119.48(16) yes .
C2 C3 C4 121.60(16) yes .
C2 C3 C15 119.61(15) yes .
C4 C3 C15 118.77(15) yes .
C3 C4 C5 120.71(16) yes .
C4 C5 C6 121.41(15) yes .
C5 C6 C7 121.58(15) yes .
C5 C6 C16 119.11(15) yes .
C7 C6 C16 119.31(16) yes .
C6 C7 C8 120.10(15) yes .
N2 C8 C7 118.56(14) yes .
N2 C8 C9 120.16(16) yes .
C7 C8 C9 121.27(15) yes .
C8 C9 C10 119.69(16) yes .
C9 C10 C11 121.78(16) yes .
C9 C10 C16 119.58(15) yes .
C11 C10 C16 118.63(15) yes .
C10 C11 C12 121.00(16) yes .
C11 C12 C13 121.22(16) yes .
C12 C13 C14 121.21(15) yes .
C12 C13 C15 119.14(15) yes .
C14 C13 C15 119.64(16) yes .
C1 C14 C13 119.84(15) yes .
C3 C15 C13 120.00(15) yes .
C3 C15 C16 120.45(15) yes .
C13 C15 C16 119.55(16) yes .
C6 C16 C10 120.02(15) yes .
C6 C16 C15 119.52(16) yes .
C10 C16 C15 120.45(15) yes .
N1 C17 C18 119.75(16) yes .
N1 C17 C22 120.49(16) yes .
C18 C17 C22 119.76(16) yes .
C17 C18 C19 120.14(17) yes .
C18 C19 C20 119.74(17) yes .
O1 C20 C19 114.63(18) yes .
O1 C20 C21 124.98(18) yes .
C19 C20 C21 120.39(18) yes .
C20 C21 C22 119.90(18) yes .
C17 C22 C21 119.94(17) yes .
N1 C23 C24 120.08(14) yes .
N1 C23 C28 119.62(14) yes .
C24 C23 C28 120.30(15) yes .
C23 C24 C25 120.05(15) yes .
C24 C25 C26 119.49(15) yes .
O2 C26 C25 124.03(15) yes .
O2 C26 C27 115.59(14) yes .
C25 C26 C27 120.38(15) yes .
C26 C27 C28 120.25(15) yes .
C23 C28 C27 119.52(15) yes .
N2 C31 C32 119.75(16) yes .
N2 C31 C36 119.85(16) yes .
C32 C31 C36 120.41(17) yes .
C31 C32 C33 119.59(18) yes .
C32 C33 C34 120.08(18) yes .
O3 C34 C33 116.01(18) yes .
O3 C34 C35 123.92(18) yes .
C33 C34 C35 120.06(19) yes .
C34 C35 C36 119.94(19) yes .
C31 C36 C35 119.76(17) yes .
N2 C37 C38 119.84(14) yes .
N2 C37 C42 119.81(14) yes .
C38 C37 C42 120.35(15) yes .
C37 C38 C39 119.89(15) yes .
C38 C39 C40 119.41(15) yes .
O4 C40 C39 124.08(17) yes .
O4 C40 C41 115.07(16) yes .
C39 C40 C41 120.85(17) yes .
C40 C41 C42 119.86(16) yes .
C37 C42 C41 119.63(15) yes .
C46 C45 C50 113.45(17) yes .
C46 C45 B1 119.56(16) yes .
C50 C45 B1 126.79(16) yes .
F25 C46 C45 119.70(17) yes .
F25 C46 C47 116.30(18) yes .
C45 C46 C47 123.99(19) yes .
F24 C47 C46 120.55(19) yes .
F24 C47 C48 119.70(19) yes .
C46 C47 C48 119.76(19) yes .
F23 C48 C47 120.12(19) yes .
F23 C48 C49 121.2(2) yes .
C47 C48 C49 118.67(19) yes .
F22 C49 C48 119.73(18) yes .
F22 C49 C50 120.96(17) yes .
C48 C49 C50 119.30(19) yes .
F21 C50 C45 120.57(16) yes .
F21 C50 C49 114.70(16) yes .
C45 C50 C49 124.72(17) yes .
C52 C51 C56 112.84(15) yes .
C52 C51 B1 127.57(14) yes .
C56 C51 B1 119.20(16) yes .
F30 C52 C51 121.18(15) yes .
F30 C52 C53 114.02(16) yes .
C51 C52 C53 124.80(16) yes .
F29 C53 C52 120.68(16) yes .
F29 C53 C54 119.97(16) yes .
C52 C53 C54 119.33(17) yes .
F26 C54 C53 120.56(16) yes .
F26 C54 C55 120.47(16) yes .
C53 C54 C55 118.97(17) yes .
F28 C55 C54 119.52(16) yes .
F28 C55 C56 120.99(17) yes .
C54 C55 C56 119.49(16) yes .
F27 C56 C51 119.39(16) yes .
F27 C56 C55 116.08(16) yes .
C51 C56 C55 124.53(17) yes .
C61 C57 C62 113.43(15) yes .
C61 C57 B1 118.47(14) yes .
C62 C57 B1 127.94(16) yes .
F32 C58 C59 119.39(17) yes .
F32 C58 C62 119.97(17) yes .
C59 C58 C62 120.64(18) yes .
F33 C59 C58 120.80(18) yes .
F33 C59 C60 120.40(19) yes .
C58 C59 C60 118.80(18) yes .
F34 C60 C59 119.74(17) yes .
F34 C60 C61 121.25(16) yes .
C59 C60 C61 119.01(18) yes .
F35 C61 C57 118.93(14) yes .
F35 C61 C60 116.03(16) yes .
C57 C61 C60 125.03(16) yes .
F31 C62 C57 121.67(16) yes .
F31 C62 C58 115.37(16) yes .
C57 C62 C58 122.95(17) yes .
F40 C63 C64 115.27(16) yes .
F40 C63 C67 121.00(16) yes .
C64 C63 C67 123.72(16) yes .
F39 C64 C63 120.72(16) yes .
F39 C64 C65 118.97(16) yes .
C63 C64 C65 120.29(17) yes .
F38 C65 C64 120.81(16) yes .
F38 C65 C68 120.69(17) yes .
C64 C65 C68 118.49(17) yes .
F36 C66 C67 118.82(15) yes .
F36 C66 C68 115.91(15) yes .
C67 C66 C68 125.27(16) yes .
C63 C67 C66 112.95(16) yes .
C63 C67 B1 127.91(15) yes .
C66 C67 B1 118.47(15) yes .
F37 C68 C65 120.02(17) yes .
F37 C68 C66 120.73(17) yes .
C65 C68 C66 119.25(17) yes .
C70 C69 C74 113.04(17) yes .
C70 C69 B2 127.22(16) yes .
C74 C69 B2 119.41(16) yes .
F5 C70 C69 120.38(17) yes .
F5 C70 C71 115.27(16) yes .
C69 C70 C71 124.34(18) yes .
F4 C71 C70 120.50(18) yes .
F4 C71 C72 119.92(18) yes .
C70 C71 C72 119.58(19) yes .
F3 C72 C71 120.6(2) yes .
F3 C72 C73 120.52(19) yes .
C71 C72 C73 118.92(19) yes .
F2 C73 C72 119.75(18) yes .
F2 C73 C74 120.7(2) yes .
C72 C73 C74 119.50(19) yes .
F1 C74 C69 119.25(17) yes .
F1 C74 C73 116.21(18) yes .
C69 C74 C73 124.54(19) yes .
C76 C75 C80 113.13(16) yes .
C76 C75 B2 118.98(16) yes .
C80 C75 B2 127.50(16) yes .
F20 C76 C75 119.56(16) yes .
F20 C76 C77 115.96(16) yes .
C75 C76 C77 124.48(17) yes .
F19 C77 C76 121.09(17) yes .
F19 C77 C78 119.55(16) yes .
C76 C77 C78 119.36(16) yes .
F18 C78 C77 120.37(16) yes .
F18 C78 C79 120.48(16) yes .
C77 C78 C79 119.15(17) yes .
F17 C79 C78 119.87(16) yes .
F17 C79 C80 120.74(16) yes .
C78 C79 C80 119.38(17) yes .
F16 C80 C75 120.93(15) yes .
F16 C80 C79 114.61(15) yes .
C75 C80 C79 124.46(16) yes .
C82 C81 C86 113.22(16) yes .
C82 C81 B2 117.95(14) yes .
C86 C81 B2 128.09(15) yes .
F10 C82 C81 118.81(15) yes .
F10 C82 C83 115.86(15) yes .
C81 C82 C83 125.31(16) yes .
F9 C83 C82 121.08(17) yes .
F9 C83 C84 120.02(17) yes .
C82 C83 C84 118.87(17) yes .
F8 C84 C83 120.53(17) yes .
F8 C84 C85 120.53(16) yes .
C83 C84 C85 118.88(17) yes .
F7 C85 C84 119.16(16) yes .
F7 C85 C86 120.75(16) yes .
C84 C85 C86 120.05(17) yes .
F6 C86 C81 121.35(15) yes .
F6 C86 C85 114.97(15) yes .
C81 C86 C85 123.61(16) yes .
C88 C87 C92 113.54(16) yes .
C88 C87 B2 127.25(16) yes .
C92 C87 B2 118.90(15) yes .
F11 C88 C87 121.51(16) yes .
F11 C88 C89 115.00(17) yes .
C87 C88 C89 123.49(18) yes .
F12 C89 C88 120.01(19) yes .
F12 C89 C90 120.10(18) yes .
C88 C89 C90 119.89(18) yes .
F13 C90 C89 120.61(18) yes .
F13 C90 C91 120.3(2) yes .
C89 C90 C91 119.06(19) yes .
F14 C91 C90 119.80(18) yes .
F14 C91 C92 121.07(17) yes .
C90 C91 C92 119.13(19) yes .
F15 C92 C87 119.41(16) yes .
F15 C92 C91 115.73(17) yes .
C87 C92 C91 124.85(18) yes .
C93 C94 C95 113.4(3) yes .
C94 C95 C96 115.6(2) yes .
C95 C96 C97 113.0(2) yes .
C96 C97 C98 114.8(3) yes .
C99 C99 C100 115.2(2) yes 5_575
C99 C100 C101 115.1(3) yes .
C45 B1 C51 102.46(14) yes .
C45 B1 C57 113.23(14) yes .
C45 B1 C67 113.44(15) yes .
C51 B1 C57 112.82(15) yes .
C51 B1 C67 114.28(14) yes .
C57 B1 C67 101.10(14) yes .
C69 B2 C75 101.87(14) yes .
C69 B2 C81 113.77(15) yes .
C69 B2 C87 113.38(14) yes .
C75 B2 C81 113.89(14) yes .
C75 B2 C87 113.46(15) yes .
C81 B2 C87 101.03(14) yes .
C1 C2 H2 120.264 no .
C3 C2 H2 120.254 no .
C3 C4 H4 119.649 no .
C5 C4 H4 119.646 no .
C4 C5 H5 119.291 no .
C6 C5 H5 119.301 no .
C6 C7 H7 119.940 no .
C8 C7 H7 119.962 no .
C8 C9 H9 120.155 no .
C10 C9 H9 120.157 no .
C10 C11 H11 119.499 no .
C12 C11 H11 119.497 no .
C11 C12 H12 119.394 no .
C13 C12 H12 119.390 no .
C1 C14 H14 120.075 no .
C13 C14 H14 120.089 no .
C17 C18 H18 119.940 no .
C19 C18 H18 119.921 no .
C18 C19 H19 120.131 no .
C20 C19 H19 120.125 no .
C20 C21 H21 120.052 no .
C22 C21 H21 120.049 no .
C17 C22 H22 120.035 no .
C21 C22 H22 120.024 no .
C23 C24 H24 119.982 no .
C25 C24 H24 119.970 no .
C24 C25 H25 120.253 no .
C26 C25 H25 120.255 no .
C26 C27 H27 119.880 no .
C28 C27 H27 119.874 no .
C23 C28 H28 120.246 no .
C27 C28 H28 120.239 no .
O1 C29 H29A 109.467 no .
O1 C29 H29B 109.486 no .
O1 C29 H29C 109.470 no .
H29A C29 H29B 109.473 no .
H29A C29 H29C 109.459 no .
H29B C29 H29C 109.472 no .
O2 C30 H30A 109.466 no .
O2 C30 H30B 109.453 no .
O2 C30 H30C 109.479 no .
H30A C30 H30B 109.477 no .
H30A C30 H30C 109.475 no .
H30B C30 H30C 109.478 no .
C31 C32 H32 120.208 no .
C33 C32 H32 120.198 no .
C32 C33 H33 119.961 no .
C34 C33 H33 119.958 no .
C34 C35 H35 120.022 no .
C36 C35 H35 120.033 no .
C31 C36 H36 120.099 no .
C35 C36 H36 120.136 no .
C37 C38 H38 120.056 no .
C39 C38 H38 120.051 no .
C38 C39 H39 120.295 no .
C40 C39 H39 120.298 no .
C40 C41 H41 120.065 no .
C42 C41 H41 120.075 no .
C37 C42 H42 120.189 no .
C41 C42 H42 120.185 no .
O3 C43 H43A 109.486 no .
O3 C43 H43B 109.460 no .
O3 C43 H43C 109.479 no .
H43A C43 H43B 109.472 no .
H43A C43 H43C 109.473 no .
H43B C43 H43C 109.458 no .
O4 C44 H44A 109.482 no .
O4 C44 H44B 109.469 no .
O4 C44 H44C 109.489 no .
H44A C44 H44B 109.452 no .
H44A C44 H44C 109.470 no .
H44B C44 H44C 109.465 no .
C94 C93 H93A 109.467 no .
C94 C93 H93B 109.472 no .
C94 C93 H93C 109.454 no .
H93A C93 H93B 109.492 no .
H93A C93 H93C 109.466 no .
H93B C93 H93C 109.476 no .
C93 C94 H94A 108.902 no .
C93 C94 H94B 108.889 no .
C95 C94 H94A 108.915 no .
C95 C94 H94B 108.887 no .
H94A C94 H94B 107.726 no .
C94 C95 H95A 108.362 no .
C94 C95 H95B 108.373 no .
C96 C95 H95A 108.367 no .
C96 C95 H95B 108.365 no .
H95A C95 H95B 107.446 no .
C95 C96 H96A 108.991 no .
C95 C96 H96B 108.977 no .
C97 C96 H96A 108.993 no .
C97 C96 H96B 108.968 no .
H96A C96 H96B 107.768 no .
C96 C97 H97A 108.570 no .
C96 C97 H97B 108.577 no .
C98 C97 H97A 108.577 no .
C98 C97 H97B 108.581 no .
H97A C97 H97B 107.539 no .
C97 C98 H98A 109.460 no .
C97 C98 H98B 109.474 no .
C97 C98 H98C 109.475 no .
H98A C98 H98B 109.472 no .
H98A C98 H98C 109.467 no .
H98B C98 H98C 109.479 no .
C99 C99 H99A 108.478 no 5_575
C99 C99 H99B 108.475 no 5_575
C100 C99 H99A 108.488 no .
C100 C99 H99B 108.482 no .
H99A C99 H99B 107.516 no .
C99 C100 H10D 108.501 no .
C99 C100 H10E 108.495 no .
C101 C100 H10D 108.481 no .
C101 C100 H10E 108.492 no .
H10D C100 H10E 107.490 no .
C100 C101 H10A 109.474 no .
C100 C101 H10B 109.455 no .
C100 C101 H10C 109.472 no .
H10A C101 H10B 109.479 no .
H10A C101 H10C 109.483 no .
H10B C101 H10C 109.464 no .

loop_
_geom_bond_atom_site_label_1
_geom_bond_atom_site_label_2
_geom_bond_distance
_geom_bond_publ_flag
_geom_bond_site_symmetry_2
F1 C74 1.354(2) yes .
F2 C73 1.344(3) yes .
F3 C72 1.345(2) yes .
F4 C71 1.349(2) yes .
F5 C70 1.357(2) yes .
F6 C86 1.350(2) yes .
F7 C85 1.345(2) yes .
F8 C84 1.344(2) yes .
F9 C83 1.347(2) yes .
F10 C82 1.3578(19) yes .
F11 C88 1.349(2) yes .
F12 C89 1.344(2) yes .
F13 C90 1.345(2) yes .
F14 C91 1.352(2) yes .
F15 C92 1.351(2) yes .
F16 C80 1.3532(19) yes .
F17 C79 1.343(2) yes .
F18 C78 1.347(2) yes .
F19 C77 1.3473(19) yes .
F20 C76 1.353(2) yes .
F21 C50 1.354(2) yes .
F22 C49 1.341(2) yes .
F23 C48 1.344(2) yes .
F24 C47 1.348(2) yes .
F25 C46 1.356(2) yes .
F26 C54 1.345(2) yes .
F27 C56 1.354(2) yes .
F28 C55 1.3471(19) yes .
F29 C53 1.346(2) yes .
F30 C52 1.3618(19) yes .
F31 C62 1.347(2) yes .
F32 C58 1.353(2) yes .
F33 C59 1.347(2) yes .
F34 C60 1.349(2) yes .
F35 C61 1.3486(19) yes .
F36 C66 1.3615(19) yes .
F37 C68 1.348(2) yes .
F38 C65 1.341(2) yes .
F39 C64 1.346(2) yes .
F40 C63 1.353(2) yes .
O1 C20 1.348(3) yes .
O1 C29 1.429(3) yes .
O2 C26 1.352(2) yes .
O2 C30 1.432(2) yes .
O3 C34 1.349(3) yes .
O3 C43 1.436(3) yes .
O4 C40 1.359(2) yes .
O4 C44 1.424(3) yes .
N1 C1 1.403(2) yes .
N1 C17 1.396(2) yes .
N1 C23 1.419(2) yes .
N2 C8 1.399(2) yes .
N2 C31 1.412(2) yes .
N2 C37 1.416(2) yes .
C1 C2 1.406(2) yes .
C1 C14 1.407(3) yes .
C2 C3 1.392(2) yes .
C3 C4 1.446(2) yes .
C3 C15 1.429(3) yes .
C4 C5 1.349(2) yes .
C5 C6 1.441(3) yes .
C6 C7 1.383(2) yes .
C6 C16 1.428(2) yes .
C7 C8 1.409(3) yes .
C8 C9 1.404(2) yes .
C9 C10 1.386(2) yes .
C10 C11 1.440(2) yes .
C10 C16 1.433(3) yes .
C11 C12 1.349(2) yes .
C12 C13 1.443(3) yes .
C13 C14 1.385(2) yes .
C13 C15 1.425(2) yes .
C15 C16 1.410(2) yes .
C17 C18 1.408(3) yes .
C17 C22 1.402(3) yes .
C18 C19 1.368(3) yes .
C19 C20 1.402(3) yes .
C20 C21 1.396(3) yes .
C21 C22 1.374(3) yes .
C23 C24 1.399(2) yes .
C23 C28 1.403(2) yes .
C24 C25 1.376(3) yes .
C25 C26 1.400(2) yes .
C26 C27 1.398(2) yes .
C27 C28 1.370(3) yes .
C31 C32 1.396(3) yes .
C31 C36 1.399(3) yes .
C32 C33 1.376(3) yes .
C33 C34 1.399(3) yes .
C34 C35 1.397(3) yes .
C35 C36 1.375(3) yes .
C37 C38 1.395(2) yes .
C37 C42 1.400(2) yes .
C38 C39 1.383(3) yes .
C39 C40 1.391(3) yes .
C40 C41 1.394(2) yes .
C41 C42 1.375(3) yes .
C45 C46 1.390(3) yes .
C45 C50 1.385(3) yes .
C45 B1 1.646(3) yes .
C46 C47 1.380(3) yes .
C47 C48 1.384(3) yes .
C48 C49 1.376(3) yes .
C49 C50 1.382(3) yes .
C51 C52 1.386(3) yes .
C51 C56 1.393(2) yes .
C51 B1 1.658(3) yes .
C52 C53 1.386(3) yes .
C53 C54 1.371(3) yes .
C54 C55 1.378(3) yes .
C55 C56 1.381(3) yes .
C57 C61 1.392(3) yes .
C57 C62 1.391(2) yes .
C57 B1 1.658(3) yes .
C58 C59 1.372(3) yes .
C58 C62 1.387(3) yes .
C59 C60 1.374(3) yes .
C60 C61 1.376(3) yes .
C63 C64 1.386(3) yes .
C63 C67 1.392(2) yes .
C64 C65 1.374(3) yes .
C65 C68 1.377(3) yes .
C66 C67 1.388(2) yes .
C66 C68 1.376(3) yes .
C67 B1 1.658(3) yes .
C69 C70 1.389(3) yes .
C69 C74 1.393(3) yes .
C69 B2 1.646(3) yes .
C70 C71 1.382(3) yes .
C71 C72 1.373(3) yes .
C72 C73 1.376(3) yes .
C73 C74 1.375(3) yes .
C75 C76 1.396(3) yes .
C75 C80 1.389(3) yes .
C75 B2 1.657(3) yes .
C76 C77 1.379(3) yes .
C77 C78 1.378(3) yes .
C78 C79 1.376(3) yes .
C79 C80 1.384(3) yes .
C81 C82 1.393(2) yes .
C81 C86 1.386(2) yes .
C81 B2 1.661(3) yes .
C82 C83 1.372(3) yes .
C83 C84 1.381(3) yes .
C84 C85 1.375(3) yes .
C85 C86 1.389(3) yes .
C87 C88 1.392(3) yes .
C87 C92 1.387(3) yes .
C87 B2 1.664(3) yes .
C88 C89 1.391(3) yes .
C89 C90 1.378(3) yes .
C90 C91 1.373(3) yes .
C91 C92 1.383(3) yes .
C93 C94 1.516(5) yes .
C94 C95 1.497(4) yes .
C95 C96 1.517(4) yes .
C96 C97 1.517(4) yes .
C97 C98 1.506(5) yes .
C99 C99 1.505(4) yes 5_575
C99 C100 1.501(4) yes .
C100 C101 1.495(5) yes .
C2 H2 0.950 no .
C4 H4 0.950 no .
C5 H5 0.950 no .
C7 H7 0.950 no .
C9 H9 0.950 no .
C11 H11 0.950 no .
C12 H12 0.950 no .
C14 H14 0.950 no .
C18 H18 0.950 no .
C19 H19 0.950 no .
C21 H21 0.950 no .
C22 H22 0.950 no .
C24 H24 0.950 no .
C25 H25 0.950 no .
C27 H27 0.950 no .
C28 H28 0.950 no .
C29 H29A 0.980 no .
C29 H29B 0.980 no .
C29 H29C 0.980 no .
C30 H30A 0.980 no .
C30 H30B 0.980 no .
C30 H30C 0.980 no .
C32 H32 0.950 no .
C33 H33 0.950 no .
C35 H35 0.950 no .
C36 H36 0.950 no .
C38 H38 0.950 no .
C39 H39 0.950 no .
C41 H41 0.950 no .
C42 H42 0.950 no .
C43 H43A 0.980 no .
C43 H43B 0.980 no .
C43 H43C 0.980 no .
C44 H44A 0.980 no .
C44 H44B 0.980 no .
C44 H44C 0.980 no .
C93 H93A 0.980 no .
C93 H93B 0.980 no .
C93 H93C 0.980 no .
C94 H94A 0.990 no .
C94 H94B 0.990 no .
C95 H95A 0.990 no .
C95 H95B 0.990 no .
C96 H96A 0.990 no .
C96 H96B 0.990 no .
C97 H97A 0.990 no .
C97 H97B 0.990 no .
C98 H98A 0.980 no .
C98 H98B 0.980 no .
C98 H98C 0.980 no .
C99 H99A 0.990 no .
C99 H99B 0.990 no .
C100 H10D 0.990 no .
C100 H10E 0.990 no .
C101 H10A 0.980 no .
C101 H10B 0.980 no .
C101 H10C 0.980 no .

loop_
_geom_contact_atom_site_label_1
_geom_contact_atom_site_label_2
_geom_contact_distance
_geom_contact_publ_flag
_geom_contact_site_symmetry_2
F1 F2 2.6607(18) no .
F1 F11 2.8050(17) no .
F1 F16 3.0293(16) no .
F1 C70 3.577(2) no .
F1 C72 3.583(3) no .
F1 C75 3.069(2) no .
F1 C80 3.159(2) no .
F1 C87 2.968(2) no .
F1 C88 3.024(2) no .
F1 B2 2.875(2) no .
F2 F3 2.726(2) no .
F2 C71 3.598(3) no .
F3 F4 2.7302(19) no .
F4 F5 2.6476(17) no .
F5 F10 2.9769(16) no .
F5 F20 2.8606(16) no .
F5 C72 3.582(2) no .
F5 C74 3.590(2) no .
F5 C81 2.819(2) no .
F5 C82 2.918(2) no .
F5 B2 3.077(2) no .
F6 F7 2.6477(16) no .
F6 F15 3.0944(14) no .
F6 F20 2.8147(16) no .
F6 C75 2.864(2) no .
F6 C76 2.810(2) no .
F6 C82 3.588(2) no .
F6 C84 3.582(2) no .
F6 B2 3.123(2) no .
F7 F8 2.7135(17) no .
F7 C83 3.599(2) no .
F8 F9 2.7383(17) no .
F9 F10 2.6610(16) no .
F10 F11 2.8375(15) no .
F10 C69 3.000(2) no .
F10 C70 3.160(2) no .
F10 C84 3.582(2) no .
F10 C86 3.5772(19) no .
F10 C87 2.941(2) no .
F10 C88 2.967(2) no .
F10 B2 2.848(2) no .
F11 F12 2.6340(17) no .
F11 C69 2.8419(19) no .
F11 C73 3.556(2) no .
F11 C74 2.766(2) no .
F11 C90 3.585(3) no .
F11 C92 3.591(2) no .
F11 B2 3.110(2) no .
F12 F13 2.737(2) no .
F13 F14 2.7244(18) no .
F14 F15 2.6682(16) no .
F15 F16 2.7529(14) no .
F15 C75 2.984(2) no .
F15 C80 3.026(2) no .
F15 C81 3.0295(19) no .
F15 C86 3.118(2) no .
F15 C88 3.579(2) no .
F15 C90 3.577(2) no .
F15 B2 2.870(2) no .
F16 F17 2.6349(15) no .
F16 C76 3.592(2) no .
F16 C78 3.575(2) no .
F16 C87 2.821(2) no .
F16 C91 3.533(2) no .
F16 C92 2.732(2) no .
F16 B2 3.099(2) no .
F17 F18 2.7283(16) no .
F18 F19 2.7233(16) no .
F19 F20 2.6679(15) no .
F20 C69 2.9990(19) no .
F20 C70 3.005(2) no .
F20 C78 3.584(2) no .
F20 C80 3.582(2) no .
F20 C81 3.055(2) no .
F20 C86 3.146(2) no .
F20 B2 2.882(2) no .
F21 F22 2.6393(16) no .
F21 F27 2.8885(16) no .
F21 F36 2.9834(16) no .
F21 C46 3.586(2) no .
F21 C48 3.575(2) no .
F21 C63 3.600(2) no .
F21 C66 2.890(2) no .
F21 C67 2.791(2) no .
F21 B1 3.064(2) no .
F22 F23 2.7375(19) no .
F23 F24 2.726(2) no .
F24 F25 2.6668(18) no .
F25 F30 3.1262(17) no .
F25 F31 2.8005(15) no .
F25 C48 3.599(3) no .
F25 C50 3.580(2) no .
F25 C51 3.076(2) no .
F25 C52 3.202(2) no .
F25 C57 2.978(2) no .
F25 C62 3.008(2) no .
F25 B1 2.885(2) no .
F26 F28 2.7236(16) no .
F26 F29 2.7277(14) no .
F27 F28 2.6712(15) no .
F27 F40 2.8407(15) no .
F27 C45 2.9756(19) no .
F27 C50 3.006(2) no .
F27 C52 3.574(2) no .
F27 C54 3.590(2) no .
F27 C63 3.196(2) no .
F27 C67 3.0981(19) no .
F27 B1 2.882(2) no .
F28 C53 3.598(2) no .
F29 F30 2.6284(15) no .
F30 F35 2.7087(16) no .
F30 C54 3.573(2) no .
F30 C56 3.594(2) no .
F30 C57 2.800(2) no .
F30 C60 3.393(2) no .
F30 C61 2.657(2) no .
F30 B1 3.108(2) no .
F31 F32 2.6403(15) no .
F31 F36 2.8567(14) no .
F31 C45 2.8553(19) no .
F31 C46 2.761(2) no .
F31 C47 3.532(2) no .
F31 C59 3.583(2) no .
F31 C61 3.592(2) no .
F31 B1 3.122(2) no .
F32 F33 2.726(2) no .
F32 C60 3.600(2) no .
F33 F34 2.7251(15) no .
F34 F35 2.6685(14) no .
F34 C58 3.598(2) no .
F35 F40 3.0780(14) no .
F35 C51 2.968(2) no .
F35 C52 2.999(2) no .
F35 C59 3.572(2) no .
F35 C62 3.575(2) no .
F35 C63 3.079(2) no .
F35 C67 2.9844(19) no .
F35 B1 2.849(2) no .
F36 F37 2.6612(16) no .
F36 C45 3.015(2) no .
F36 C50 3.157(2) no .
F36 C57 2.925(2) no .
F36 C62 2.983(2) no .
F36 C63 3.580(2) no .
F36 C65 3.589(2) no .
F36 B1 2.854(2) no .
F37 F38 2.7370(17) no .
F38 F39 2.7135(17) no .
F39 F40 2.6521(16) no .
F39 C68 3.592(2) no .
F40 C51 2.858(2) no .
F40 C56 2.830(2) no .
F40 C65 3.587(2) no .
F40 C66 3.586(2) no .
F40 B1 3.117(2) no .
O1 C18 3.577(2) no .
O2 C28 3.593(2) no .
O3 C32 3.599(3) no .
O4 C42 3.595(2) no .
C1 C15 2.789(2) no .
C1 C18 2.928(2) no .
C1 C24 3.590(2) no .
C1 C28 2.926(2) no .
C2 C13 2.829(3) no .
C2 C17 2.943(2) no .
C2 C18 3.057(2) no .
C3 C6 2.838(2) no .
C3 C14 2.824(2) no .
C4 C16 2.840(3) no .
C5 C15 2.824(2) no .
C6 C9 2.832(3) no .
C7 C10 2.822(2) no .
C7 C37 2.850(2) no .
C7 C42 3.027(2) no .
C8 C16 2.789(2) no .
C8 C32 2.963(3) no .
C8 C38 3.595(2) no .
C8 C42 2.926(2) no .
C9 C31 2.919(2) no .
C9 C32 3.117(3) no .
C10 C13 2.839(2) no .
C11 C15 2.838(3) no .
C12 C16 2.823(2) no .
C14 C23 2.834(2) no .
C14 C28 3.035(2) no .
C17 C20 2.770(3) no .
C17 C24 2.957(3) no .
C18 C21 2.788(3) no .
C19 C22 2.791(3) no .
C21 C29 2.820(4) no .
C22 C23 2.915(3) no .
C22 C24 3.142(3) no .
C23 C26 2.766(2) no .
C24 C27 2.784(2) no .
C25 C28 2.796(2) no .
C25 C30 2.823(3) no .
C31 C34 2.767(3) no .
C31 C38 2.954(3) no .
C32 C35 2.789(3) no .
C33 C36 2.784(3) no .
C35 C43 2.809(3) no .
C36 C37 2.945(3) no .
C36 C38 3.211(3) no .
C37 C40 2.762(2) no .
C38 C41 2.785(2) no .
C39 C42 2.792(2) no .
C39 C44 2.817(3) no .
C45 C48 2.845(3) no .
C45 C56 3.070(3) no .
C45 C62 3.203(2) no .
C45 C66 3.296(3) no .
C46 C49 2.729(3) no .
C46 C51 3.136(3) no .
C46 C57 3.245(3) no .
C46 C62 3.329(3) no .
C47 C50 2.717(3) no .
C50 C51 3.593(3) no .
C50 C66 3.442(3) no .
C50 C67 3.185(3) no .
C51 C54 2.850(3) no .
C51 C61 3.243(2) no .
C51 C63 3.232(3) no .
C52 C55 2.718(2) no .
C52 C57 3.185(2) no .
C52 C61 3.303(2) no .
C53 C56 2.722(3) no .
C56 C63 3.474(3) no .
C56 C67 3.340(2) no .
C57 C59 2.842(3) no .
C57 C66 3.019(3) no .
C58 C61 2.702(3) no .
C60 C62 2.741(3) no .
C61 C67 3.091(2) no .
C63 C68 2.730(3) no .
C64 C66 2.706(3) no .
C65 C67 2.852(2) no .
C69 C72 2.844(3) no .
C69 C76 3.075(3) no .
C69 C82 3.298(3) no .
C69 C88 3.204(3) no .
C70 C73 2.721(3) no .
C70 C75 3.572(3) no .
C70 C81 3.209(3) no .
C70 C82 3.469(3) no .
C71 C74 2.718(3) no .
C74 C75 3.125(3) no .
C74 C87 3.253(3) no .
C74 C88 3.346(3) no .
C75 C78 2.846(3) no .
C75 C86 3.229(3) no .
C75 C92 3.267(3) no .
C76 C79 2.725(3) no .
C76 C81 3.311(2) no .
C76 C86 3.439(3) no .
C77 C80 2.726(2) no .
C80 C87 3.208(2) no .
C80 C92 3.353(3) no .
C81 C84 2.845(2) no .
C81 C88 3.591(3) no .
C81 C92 3.098(2) no .
C82 C85 2.707(3) no .
C82 C87 3.021(3) no .
C82 C88 3.584(3) no .
C83 C86 2.737(3) no .
C87 C90 2.845(3) no .
C88 C91 2.738(3) no .
C89 C92 2.716(3) no .
F1 F12 3.3958(18) no 5_666
F1 F28 3.3276(17) no 2_545
F1 C21 3.598(2) no 7_645
F1 C22 3.517(2) no 7_645
F2 F13 3.1685(18) no 5_666
F2 F28 3.1938(17) no 2_545
F2 O2 3.3924(18) no 7_645
F2 C24 3.346(2) no 7_645
F2 C25 2.889(2) no 7_645
F2 C26 2.968(2) no 7_645
F2 C27 3.518(2) no 7_645
F3 O2 3.3029(19) no 7_645
F3 O3 3.208(2) no .
F3 C5 3.266(2) no 2_545
F3 C43 3.356(3) no .
F4 F29 3.2656(18) no 7_545
F4 O3 3.446(2) no .
F4 C33 3.253(2) no .
F4 C34 3.209(2) no .
F5 C9 3.114(2) no .
F5 C10 3.383(2) no .
F5 C11 3.146(2) no .
F5 C32 3.364(2) no .
F5 C33 3.523(2) no .
F6 F39 2.8365(16) no 8_555
F6 F40 3.1441(15) no 8_555
F6 C64 3.444(2) no 8_555
F7 F35 3.0547(16) no 8_555
F7 F40 2.8705(16) no 8_555
F7 C1 3.550(2) no .
F7 C13 3.139(2) no .
F7 C14 3.239(2) no .
F7 C15 3.371(2) no .
F7 C28 3.408(2) no .
F7 C52 3.587(2) no 8_555
F8 F29 3.2779(16) no 8_555
F8 F30 3.3136(16) no 8_555
F8 F35 3.4149(15) no 8_555
F8 C3 3.166(2) no .
F8 C4 3.143(2) no .
F8 C5 3.179(2) no .
F8 C6 3.232(2) no .
F8 C15 3.196(2) no .
F8 C16 3.226(2) no .
F9 F34 3.2437(16) no 8_555
F9 C7 3.436(2) no .
F10 C32 3.172(2) no .
F10 C33 3.411(2) no .
F10 C93 3.302(3) no 3_565
F12 F1 3.3958(18) no 5_666
F13 F2 3.1685(18) no 5_666
F13 F33 3.532(2) no 8_555
F13 C25 3.427(2) no 3_565
F14 F36 3.5411(16) no 8_555
F14 F37 3.4672(17) no 8_555
F14 C59 3.462(2) no 8_555
F14 C60 3.262(2) no 8_555
F14 C61 3.375(2) no 8_555
F14 C66 3.384(2) no 8_555
F14 C68 3.320(2) no 8_555
F15 F35 3.1137(14) no 8_555
F15 F38 3.4962(15) no 8_555
F15 F39 3.3579(16) no 8_555
F15 C63 3.306(2) no 8_555
F15 C64 2.947(2) no 8_555
F15 C65 3.036(2) no 8_555
F15 C68 3.476(2) no 8_555
F16 F38 3.3379(15) no 8_555
F16 C21 3.410(2) no 7_645
F16 C29 3.491(4) no 7_645
F17 F22 3.0625(17) no 7_645
F17 F26 3.2703(18) no 2_545
F17 F38 3.0592(16) no 8_555
F17 C21 3.574(2) no 7_645
F18 F26 3.0488(17) no 2_545
F18 F29 3.2129(18) no 2_545
F18 N2 3.3549(18) no 8_555
F18 C8 3.590(2) no 8_555
F18 C9 3.231(2) no 8_555
F18 C31 3.3337(19) no 8_555
F18 C36 3.1149(19) no 8_555
F18 C53 3.252(2) no 2_545
F18 C54 3.168(2) no 2_545
F19 F24 3.3425(17) no 2_545
F19 F25 3.2434(15) no 2_545
F19 C37 3.586(2) no 8_555
F19 C41 3.569(2) no 8_555
F19 C42 3.164(2) no 8_555
F19 C46 3.268(2) no 2_545
F19 C47 3.286(2) no 2_545
F21 C2 3.079(2) no .
F21 C3 3.308(2) no .
F21 C4 3.045(2) no .
F21 C18 3.335(2) no .
F21 C19 3.533(2) no .
F22 F17 3.0625(17) no 7_655
F22 C19 3.244(2) no .
F22 C20 3.356(2) no .
F23 O1 3.265(2) no .
F23 C11 3.360(2) no 2_555
F23 C12 3.131(2) no 2_555
F23 C29 3.576(4) no .
F24 F19 3.3425(17) no 2_555
F24 O4 3.1574(18) no 7_555
F24 C38 3.525(2) no 7_555
F24 C39 2.940(2) no 7_555
F24 C40 2.840(2) no 7_555
F24 C41 3.368(2) no 7_555
F24 C44 3.504(3) no 7_555
F25 F19 3.2434(15) no 2_555
F25 C36 3.568(2) no 7_555
F26 F17 3.2703(18) no 2_555
F26 F18 3.0488(17) no 2_555
F26 N1 3.2610(18) no 8_455
F26 C2 3.290(2) no 8_455
F26 C17 3.1691(19) no 8_455
F26 C22 3.0232(19) no 8_455
F26 C78 3.100(2) no 2_555
F26 C79 3.220(2) no 2_555
F28 F1 3.3276(17) no 2_555
F28 F2 3.1938(17) no 2_555
F28 C23 3.564(2) no 8_455
F28 C27 3.560(2) no 8_455
F28 C28 3.189(2) no 8_455
F28 C73 3.053(2) no 2_555
F28 C74 3.159(2) no 2_555
F29 F4 3.2656(18) no 7_555
F29 F8 3.2779(16) no 8_455
F29 F18 3.2129(18) no 2_555
F29 C35 3.450(2) no 7_555
F30 F8 3.3136(16) no 8_455
F30 C35 3.244(2) no 7_555
F30 C43 3.454(3) no 7_555
F32 C38 3.578(2) no 3_564
F32 C39 3.1128(19) no 3_564
F33 F13 3.532(2) no 8_455
F33 C24 3.3046(19) no 6_465
F33 C25 3.1100(19) no 6_465
F34 F9 3.2437(16) no 8_455
F34 C82 3.274(2) no 8_455
F34 C83 3.058(2) no 8_455
F34 C84 3.494(2) no 8_455
F34 C91 3.342(2) no 8_455
F34 C92 3.422(2) no 8_455
F35 F7 3.0547(16) no 8_455
F35 F8 3.4149(15) no 8_455
F35 F15 3.1137(14) no 8_455
F35 C83 3.598(2) no 8_455
F35 C84 3.005(2) no 8_455
F35 C85 2.780(2) no 8_455
F35 C86 3.192(2) no 8_455
F36 F14 3.5411(16) no 8_455
F36 C18 3.141(2) no .
F36 C19 3.316(2) no .
F37 F14 3.4672(17) no 8_455
F37 C14 3.479(2) no .
F37 C97 3.401(3) no .
F37 C98 3.292(3) no .
F38 F15 3.4962(15) no 8_455
F38 F16 3.3379(15) no 8_455
F38 F17 3.0592(16) no 8_455
F38 C10 3.186(2) no .
F38 C11 3.245(2) no .
F38 C12 3.302(2) no .
F38 C13 3.311(2) no .
F38 C15 3.245(2) no .
F38 C16 3.176(2) no .
F38 C79 3.374(2) no 8_455
F38 C80 3.531(2) no 8_455
F39 F6 2.8365(16) no 8_455
F39 F15 3.3579(16) no 8_455
F39 C6 3.176(2) no .
F39 C7 3.226(2) no .
F39 C8 3.566(2) no .
F39 C16 3.477(2) no .
F39 C42 3.263(2) no .
F40 F6 3.1441(15) no 8_455
F40 F7 2.8705(16) no 8_455
F40 C27 3.3731(19) no 8_455
F40 C28 3.5362(19) no 8_455
F40 C85 3.581(2) no 8_455
O1 F23 3.265(2) no .
O1 C48 3.446(3) no .
O1 C101 3.573(4) no .
O2 F2 3.3924(18) no 7_655
O2 F3 3.3029(19) no 7_655
O2 C7 3.200(2) no 8_555
O3 F3 3.208(2) no .
O3 F4 3.446(2) no .
O3 C71 3.528(3) no .
O3 C72 3.419(3) no .
O4 F24 3.1574(18) no 7_545
O4 C14 3.221(2) no 8_455
N1 F26 3.2610(18) no 8_555
N2 F18 3.3549(18) no 8_455
C1 F7 3.550(2) no .
C2 F21 3.079(2) no .
C2 F26 3.290(2) no 8_555
C3 F8 3.166(2) no .
C3 F21 3.308(2) no .
C4 F8 3.143(2) no .
C4 F21 3.045(2) no .
C5 F3 3.266(2) no 2_555
C5 F8 3.179(2) no .
C6 F8 3.232(2) no .
C6 F39 3.176(2) no .
C6 C64 3.471(2) no .
C6 C84 3.596(2) no .
C7 F9 3.436(2) no .
C7 F39 3.226(2) no .
C7 O2 3.200(2) no 8_455
C8 F18 3.590(2) no 8_455
C8 F39 3.566(2) no .
C9 F5 3.114(2) no .
C9 F18 3.231(2) no 8_455
C10 F5 3.383(2) no .
C10 F38 3.186(2) no .
C11 F5 3.146(2) no .
C11 F23 3.360(2) no 2_545
C11 F38 3.245(2) no .
C12 F23 3.131(2) no 2_545
C12 F38 3.302(2) no .
C13 F7 3.139(2) no .
C13 F38 3.311(2) no .
C13 C85 3.462(2) no .
C14 F7 3.239(2) no .
C14 F37 3.479(2) no .
C14 O4 3.221(2) no 8_555
C15 F7 3.371(2) no .
C15 F8 3.196(2) no .
C15 F38 3.245(2) no .
C15 C65 3.294(2) no .
C15 C84 3.382(2) no .
C15 C85 3.495(2) no .
C16 F8 3.226(2) no .
C16 F38 3.176(2) no .
C16 F39 3.477(2) no .
C16 C64 3.571(2) no .
C16 C65 3.407(2) no .
C16 C84 3.230(2) no .
C17 F26 3.1691(19) no 8_555
C18 F21 3.335(2) no .
C18 F36 3.141(2) no .
C19 F21 3.533(2) no .
C19 F22 3.244(2) no .
C19 F36 3.316(2) no .
C19 C49 3.200(3) no .
C19 C50 3.383(3) no .
C20 F22 3.356(2) no .
C20 C49 3.594(3) no .
C20 C93 3.509(4) no .
C21 F1 3.598(2) no 7_655
C21 F16 3.410(2) no 7_655
C21 F17 3.574(2) no 7_655
C22 F1 3.517(2) no 7_655
C22 F26 3.0232(19) no 8_555
C23 F28 3.564(2) no 8_555
C24 F2 3.346(2) no 7_655
C24 F33 3.3046(19) no 6_565
C25 F2 2.889(2) no 7_655
C25 F13 3.427(2) no 3_564
C25 F33 3.1100(19) no 6_565
C26 F2 2.968(2) no 7_655
C27 F2 3.518(2) no 7_655
C27 F28 3.560(2) no 8_555
C27 F40 3.3731(19) no 8_555
C27 C41 3.300(3) no 8_555
C28 F7 3.408(2) no .
C28 F28 3.189(2) no 8_555
C28 F40 3.5362(19) no 8_555
C28 C55 3.361(2) no 8_555
C29 F16 3.491(4) no 7_655
C29 F23 3.576(4) no .
C31 F18 3.3337(19) no 8_455
C32 F5 3.364(2) no .
C32 F10 3.172(2) no .
C33 F4 3.253(2) no .
C33 F5 3.523(2) no .
C33 F10 3.411(2) no .
C33 C70 3.421(3) no .
C33 C71 3.246(3) no .
C34 F4 3.209(2) no .
C34 C71 3.534(3) no .
C35 F29 3.450(2) no 7_545
C35 F30 3.244(2) no 7_545
C36 F18 3.1149(19) no 8_455
C36 F25 3.568(2) no 7_545
C37 F19 3.586(2) no 8_455
C38 F24 3.525(2) no 7_545
C38 F32 3.578(2) no 3_565
C39 F24 2.940(2) no 7_545
C39 F32 3.1128(19) no 3_565
C40 F24 2.840(2) no 7_545
C41 F19 3.569(2) no 8_455
C41 F24 3.368(2) no 7_545
C41 C27 3.300(3) no 8_455
C42 F19 3.164(2) no 8_455
C42 F39 3.263(2) no .
C42 C77 3.447(2) no 8_455
C43 F3 3.356(3) no .
C43 F30 3.454(3) no 7_545
C44 F24 3.504(3) no 7_545
C46 F19 3.268(2) no 2_555
C47 F19 3.286(2) no 2_555
C48 O1 3.446(3) no .
C49 C19 3.200(3) no .
C49 C20 3.594(3) no .
C50 C19 3.383(3) no .
C52 F7 3.587(2) no 8_455
C53 F18 3.252(2) no 2_555
C54 F18 3.168(2) no 2_555
C54 C78 3.288(3) no 2_555
C55 C28 3.361(2) no 8_455
C55 C77 3.558(3) no 2_555
C59 F14 3.462(2) no 8_455
C60 F14 3.262(2) no 8_455
C60 C91 3.355(3) no 8_455
C61 F14 3.375(2) no 8_455
C63 F15 3.306(2) no 8_455
C64 F6 3.444(2) no 8_455
C64 F15 2.947(2) no 8_455
C64 C6 3.471(2) no .
C64 C16 3.571(2) no .
C65 F15 3.036(2) no 8_455
C65 C15 3.294(2) no .
C65 C16 3.407(2) no .
C66 F14 3.384(2) no 8_455
C68 F14 3.320(2) no 8_455
C68 F15 3.476(2) no 8_455
C70 C33 3.421(3) no .
C71 O3 3.528(3) no .
C71 C33 3.246(3) no .
C71 C34 3.534(3) no .
C72 O3 3.419(3) no .
C73 F28 3.053(2) no 2_545
C74 F28 3.159(2) no 2_545
C77 C42 3.447(2) no 8_555
C77 C55 3.558(3) no 2_545
C78 F26 3.100(2) no 2_545
C78 C54 3.288(3) no 2_545
C79 F26 3.220(2) no 2_545
C79 F38 3.374(2) no 8_555
C80 F38 3.531(2) no 8_555
C82 F34 3.274(2) no 8_555
C83 F34 3.058(2) no 8_555
C83 F35 3.598(2) no 8_555
C84 F34 3.494(2) no 8_555
C84 F35 3.005(2) no 8_555
C84 C6 3.596(2) no .
C84 C15 3.382(2) no .
C84 C16 3.230(2) no .
C85 F35 2.780(2) no 8_555
C85 F40 3.581(2) no 8_555
C85 C13 3.462(2) no .
C85 C15 3.495(2) no .
C86 F35 3.192(2) no 8_555
C91 F34 3.342(2) no 8_555
C91 C60 3.355(3) no 8_555
C92 F34 3.422(2) no 8_555
C93 F10 3.302(3) no 3_564
C93 C20 3.509(4) no .
C97 F37 3.401(3) no .
C98 F37 3.292(3) no .
C101 O1 3.573(4) no .
O1 H19 2.4740 no .
O1 H21 2.6603 no .
O2 H25 2.6519 no .
O2 H27 2.4864 no .
O3 H33 2.4968 no .
O3 H35 2.6424 no .
O4 H39 2.6490 no .
O4 H41 2.4799 no .
N1 H2 2.6242 no .
N1 H14 2.5787 no .
N1 H18 2.6042 no .
N1 H22 2.6148 no .
N1 H24 2.6161 no .
N1 H28 2.6159 no .
N2 H7 2.5843 no .
N2 H9 2.6139 no .
N2 H32 2.6067 no .
N2 H36 2.6106 no .
N2 H38 2.6076 no .
N2 H42 2.6138 no .
C1 H18 2.6854 no .
C1 H28 2.7093 no .
C2 H4 2.6690 no .
C2 H14 3.3060 no .
C2 H18 2.7679 no .
C2 H28 3.5875 no .
C3 H5 3.2869 no .
C4 H2 2.6598 no .
C5 H7 2.6428 no .
C6 H4 3.2902 no .
C7 H5 2.6531 no .
C7 H9 3.3061 no .
C7 H42 2.8189 no .
C8 H32 2.7556 no .
C8 H42 2.7095 no .
C9 H7 3.3040 no .
C9 H11 2.6607 no .
C9 H32 2.9086 no .
C10 H12 3.2846 no .
C11 H9 2.6524 no .
C12 H14 2.6414 no .
C13 H11 3.2908 no .
C14 H2 3.3075 no .
C14 H12 2.6514 no .
C14 H28 2.8363 no .
C15 H2 3.3005 no .
C15 H4 3.3309 no .
C15 H12 3.3273 no .
C15 H14 3.2903 no .
C16 H5 3.3273 no .
C16 H7 3.2882 no .
C16 H9 3.2990 no .
C16 H11 3.3280 no .
C17 H2 2.6994 no .
C17 H19 3.2659 no .
C17 H21 3.2639 no .
C17 H24 2.7428 no .
C18 H2 2.7437 no .
C18 H22 3.2886 no .
C19 H21 3.2847 no .
C20 H18 3.2555 no .
C20 H22 3.2575 no .
C20 H29A 2.6405 no .
C20 H29B 2.6005 no .
C20 H29C 3.1884 no .
C21 H19 3.2839 no .
C21 H29A 2.7786 no .
C21 H29B 2.7326 no .
C22 H18 3.2875 no .
C22 H24 2.9340 no .
C23 H14 2.5607 no .
C23 H22 2.6570 no .
C23 H25 3.2640 no .
C23 H27 3.2566 no .
C24 H14 3.3584 no .
C24 H22 2.8486 no .
C24 H28 3.2876 no .
C25 H27 3.2827 no .
C25 H30A 2.7664 no .
C25 H30C 2.7561 no .
C26 H24 3.2582 no .
C26 H28 3.2601 no .
C26 H30A 2.6533 no .
C26 H30B 3.1994 no .
C26 H30C 2.6195 no .
C27 H25 3.2846 no .
C28 H14 2.7612 no .
C28 H22 3.4861 no .
C28 H24 3.2866 no .
C29 H21 2.5294 no .
C30 H25 2.5291 no .
C31 H9 2.6532 no .
C31 H33 3.2560 no .
C31 H35 3.2597 no .
C31 H38 2.7292 no .
C32 H9 2.7896 no .
C32 H36 3.2819 no .
C32 H38 3.5160 no .
C33 H35 3.2790 no .
C34 H32 3.2640 no .
C34 H36 3.2597 no .
C34 H43A 2.5842 no .
C34 H43B 2.6717 no .
C34 H43C 3.1922 no .
C35 H33 3.2782 no .
C35 H43A 2.7173 no .
C35 H43B 2.7749 no .
C36 H9 3.5148 no .
C36 H32 3.2836 no .
C36 H38 3.0102 no .
C37 H7 2.5834 no .
C37 H36 2.7042 no .
C37 H39 3.2656 no .
C37 H41 3.2597 no .
C38 H7 3.4107 no .
C38 H36 2.9759 no .
C38 H42 3.2818 no .
C39 H41 3.2768 no .
C39 H44A 2.7369 no .
C39 H44B 2.7707 no .
C40 H38 3.2554 no .
C40 H42 3.2573 no .
C40 H44A 2.6261 no .
C40 H44B 2.6359 no .
C40 H44C 3.1993 no .
C41 H39 3.2791 no .
C42 H7 2.7529 no .
C42 H36 3.4841 no .
C42 H38 3.2818 no .
C43 H35 2.5142 no .
C44 H39 2.5204 no .
C93 H95A 2.7096 no .
C93 H95B 2.6755 no .
C94 H96A 2.7610 no .
C94 H96B 2.7415 no .
C95 H93A 2.7049 no .
C95 H93B 2.7394 no .
C95 H93C 3.3490 no .
C95 H97A 2.7320 no .
C95 H97B 2.6865 no .
C96 H94A 2.7617 no .
C96 H94B 2.7287 no .
C96 H98A 2.7336 no .
C96 H98B 2.7706 no .
C96 H98C 3.3750 no .
C97 H95A 2.6944 no .
C97 H95B 2.7150 no .
C98 H96A 2.7644 no .
C98 H96B 2.7204 no .
C99 H10A 2.7378 no .
C99 H10B 2.7364 no .
C99 H10C 3.3553 no .
C99 H10D 2.7185 no 5_575
C99 H10E 2.7282 no 5_575
C100 H99A 2.7240 no 5_575
C100 H99B 2.7240 no 5_575
C101 H99A 2.7212 no .
C101 H99B 2.7113 no .
H2 H4 2.5021 no .
H2 H18 2.6719 no .
H4 H5 2.2837 no .
H5 H7 2.4786 no .
H7 H42 2.7945 no .
H9 H11 2.4931 no .
H9 H32 2.8030 no .
H10A H10D 2.3393 no .
H10A H10E 2.8336 no .
H10A H99A 3.0239 no .
H10A H99B 2.5522 no .
H10B H10D 2.8336 no .
H10B H10E 2.3402 no .
H10B H99A 2.5611 no .
H10B H99B 3.0066 no .
H10C H10D 2.3205 no .
H10C H10E 2.3195 no .
H10C H99B 3.5954 no .
H10D H99A 2.8388 no .
H10D H99A 2.5323 no 5_575
H10D H99B 2.3512 no .
H10D H99B 2.9904 no 5_575
H10E H99A 2.3430 no .
H10E H99A 3.0057 no 5_575
H10E H99B 2.8386 no .
H10E H99B 2.5428 no 5_575
H11 H12 2.2833 no .
H12 H14 2.4758 no .
H14 H28 2.8138 no .
H18 H19 2.3184 no .
H21 H22 2.3250 no .
H21 H29A 2.3222 no .
H21 H29B 2.3147 no .
H21 H29C 3.5016 no .
H22 H24 2.8676 no .
H24 H25 2.3292 no .
H25 H30A 2.2939 no .
H25 H30B 3.5014 no .
H25 H30C 2.3485 no .
H27 H28 2.3218 no .
H32 H33 2.3285 no .
H35 H36 2.3270 no .
H35 H43A 2.3339 no .
H35 H43B 2.2799 no .
H35 H43C 3.4864 no .
H36 H38 3.0068 no .
H38 H39 2.3384 no .
H39 H44A 2.2800 no .
H39 H44B 2.3414 no .
H39 H44C 3.4920 no .
H41 H42 2.3289 no .
H93A H94A 2.8533 no .
H93A H94B 2.3764 no .
H93A H95A 2.9887 no .
H93A H95B 2.4892 no .
H93B H94A 2.3490 no .
H93B H94B 2.8526 no .
H93B H95A 2.5630 no .
H93B H95B 2.9893 no .
H93C H94A 2.3606 no .
H93C H94B 2.3338 no .
H93C H95A 3.5991 no .
H93C H95B 3.5571 no .
H94A H95A 2.3322 no .
H94A H95B 2.8377 no .
H94A H96A 3.0729 no .
H94A H96B 2.5842 no .
H94B H95A 2.8380 no .
H94B H95B 2.3596 no .
H94B H96A 2.5698 no .
H94B H96B 2.9912 no .
H95A H96A 2.8536 no .
H95A H96B 2.3730 no .
H95A H97A 2.9925 no .
H95A H97B 2.4733 no .
H95B H96A 2.3565 no .
H95B H96B 2.8539 no .
H95B H97A 2.5440 no .
H95B H97B 2.9540 no .
H96A H97A 2.3490 no .
H96A H97B 2.8555 no .
H96A H98A 2.5872 no .
H96A H98B 3.0994 no .
H96B H97A 2.8558 no .
H96B H97B 2.3854 no .
H96B H98A 2.9747 no .
H96B H98B 2.5807 no .
H97A H98A 2.3661 no .
H97A H98B 2.8423 no .
H97A H98C 2.3178 no .
H97B H98A 2.8434 no .
H97B H98B 2.3362 no .
H97B H98C 2.3471 no .
H99A H99A 2.8416 no 5_575
H99A H99B 2.3503 no 5_575
H99B H99B 2.8413 no 5_575
F1 H21 2.9962 no 7_645
F1 H22 2.8286 no 7_645
F2 H22 3.2506 no 7_645
F2 H25 3.0978 no 7_645
F2 H30C 2.9565 no 7_645
F3 H4 3.2253 no 2_545
F3 H5 2.5121 no 2_545
F3 H30C 3.2514 no 7_645
F3 H43A 3.2078 no .
F3 H43C 3.1075 no .
F4 H4 3.2393 no 2_545
F4 H9 3.4078 no .
F4 H33 3.4633 no .
F4 H43A 3.5344 no .
F5 H9 2.5958 no .
F5 H11 2.6582 no .
F5 H32 3.1482 no .
F5 H33 3.4528 no .
F6 H41 2.8659 no 8_555
F6 H42 3.2323 no 8_555
F7 H28 2.5245 no .
F8 H43A 3.1687 no 2_555
F9 H30B 3.5891 no 8_455
F9 H32 2.9457 no .
F9 H93B 3.0296 no 3_565
F9 H94A 3.4056 no 3_565
F9 H95A 2.9830 no 3_565
F10 H32 2.4324 no .
F10 H33 2.9313 no .
F10 H93B 2.6174 no 3_565
F10 H93C 3.1760 no 3_565
F11 H33 3.3013 no .
F11 H93C 3.0625 no 3_565
F12 H93C 3.0874 no 3_565
F13 H25 2.7346 no 3_565
F13 H30C 2.9341 no 3_565
F13 H98C 3.5256 no 8_555
F14 H97A 2.8754 no 8_555
F14 H98C 3.1449 no 8_555
F16 H21 2.6194 no 7_645
F16 H29A 3.4660 no 7_645
F16 H29B 2.6785 no 7_645
F17 H11 3.4612 no 8_555
F17 H21 3.4149 no 7_645
F17 H29B 3.0851 no 7_645
F18 H9 2.7309 no 8_555
F18 H36 2.9494 no 8_555
F18 H42 3.5858 no 8_555
F19 H36 2.8160 no 8_555
F19 H42 3.1208 no 8_555
F20 H11 3.3386 no .
F21 H2 2.5896 no .
F21 H4 2.5757 no .
F21 H18 3.0161 no .
F21 H19 3.3943 no .
F22 H2 3.2119 no .
F22 H11 3.3620 no 2_555
F22 H19 3.4353 no .
F23 H11 2.9592 no 2_555
F23 H12 2.4954 no 2_555
F23 H29B 3.3806 no .
F23 H29C 3.4572 no .
F24 H10B 3.1659 no .
F24 H39 3.1579 no 7_555
F24 H44B 2.8981 no 7_555
F24 H99A 2.7146 no .
F25 H10D 3.4957 no 5_575
F25 H35 3.2709 no 7_555
F25 H36 2.8256 no 7_555
F25 H99A 3.1483 no .
F26 H2 2.7247 no 8_455
F26 H22 2.9572 no 8_455
F27 H4 3.3834 no .
F27 H27 3.5360 no 8_455
F28 H22 2.8242 no 8_455
F28 H28 3.2048 no 8_455
F29 H2 3.3456 no 8_455
F29 H4 3.3113 no 8_455
F29 H35 3.1908 no 7_555
F29 H43A 2.9500 no 7_555
F30 H35 2.3859 no 7_555
F30 H43A 2.8305 no 7_555
F30 H43B 3.1804 no 7_555
F31 H19 3.1540 no .
F31 H99A 3.4036 no .
F31 H99B 3.1472 no .
F32 H25 3.3065 no 6_465
F32 H30A 2.6837 no 6_465
F32 H38 3.3829 no 3_564
F32 H39 2.4779 no 3_564
F32 H44A 3.1855 no 3_564
F32 H99B 3.0229 no .
F33 H24 2.8818 no 6_465
F33 H25 2.4827 no 6_465
F33 H44A 2.7887 no 3_564
F33 H94A 3.2060 no 6_465
F33 H96B 3.2679 no 6_465
F34 H94A 2.7101 no 6_465
F36 H18 2.4224 no .
F36 H19 2.7946 no .
F36 H95B 3.5032 no .
F36 H97A 3.2347 no .
F37 H18 2.9024 no .
F37 H96A 3.0484 no .
F37 H97A 2.9275 no .
F37 H98A 2.5714 no .
F37 H98C 3.5836 no .
F39 H7 3.5521 no .
F39 H27 3.5025 no 8_455
F39 H42 2.3824 no .
F40 H27 2.6488 no 8_455
F40 H28 2.9936 no 8_455
O1 H10B 3.0013 no .
O1 H10C 3.5689 no .
O1 H93A 2.8704 no .
O1 H93C 3.5845 no .
O2 H5 2.8505 no 8_555
O2 H7 2.2839 no 8_555
O3 H10C 3.4116 no 3_565
O3 H98B 3.0837 no 4_565
O4 H12 2.9079 no 8_455
O4 H14 2.3020 no 8_455
C5 H27 3.4193 no 8_455
C7 H27 3.5124 no 8_455
C12 H41 3.4396 no 8_555
C14 H41 3.4743 no 8_555
C17 H94B 3.1021 no .
C18 H94B 2.9767 no .
C18 H95B 3.4485 no .
C18 H96A 3.3726 no .
C19 H93A 3.0622 no .
C19 H94B 3.0355 no .
C19 H95B 3.2340 no .
C20 H93A 2.9092 no .
C20 H93C 3.4506 no .
C20 H94B 3.2361 no .
C21 H93C 3.5944 no .
C21 H94B 3.3223 no .
C22 H94B 3.2489 no .
C24 H44A 3.4810 no 8_555
C24 H94B 3.5693 no .
C25 H44A 3.5269 no 8_555
C26 H5 3.5696 no 8_555
C26 H7 3.2345 no 8_555
C27 H5 3.4321 no 8_555
C27 H7 3.3983 no 8_555
C27 H41 3.2399 no 8_555
C28 H41 3.3533 no 8_555
C29 H10B 3.5168 no .
C29 H98A 3.4406 no 2_555
C29 H98C 3.2984 no 2_555
C30 H7 3.1271 no 8_555
C30 H95A 3.5378 no 6_565
C30 H97B 2.9061 no 6_565
C32 H93B 3.1890 no 3_565
C33 H10C 3.3959 no 3_565
C33 H93B 3.4607 no 3_565
C34 H10C 3.1005 no 3_565
C35 H10C 3.3836 no 3_565
C35 H10D 2.9808 no 3_565
C36 H10D 3.0227 no 3_565
C38 H10D 3.4838 no 3_565
C38 H30A 3.5852 no 8_455
C38 H99B 3.4147 no 3_565
C39 H99A 3.5012 no 7_545
C39 H99B 3.3348 no 3_565
C40 H12 3.5958 no 8_455
C40 H14 3.2593 no 8_455
C41 H12 3.4373 no 8_455
C41 H14 3.3766 no 8_455
C41 H27 3.2910 no 8_455
C42 H27 3.4138 no 8_455
C43 H97B 3.3929 no 4_565
C43 H98B 3.1045 no 4_565
C44 H10E 3.3066 no 7_545
C44 H14 3.1495 no 8_455
C44 H98A 3.4236 no 8_455
C45 H19 3.4525 no .
C47 H10B 3.4689 no .
C47 H99A 3.4039 no .
C48 H11 3.5916 no 2_555
C48 H12 3.5025 no 2_555
C48 H19 3.4221 no .
C49 H19 3.0024 no .
C50 H18 3.5771 no .
C50 H19 2.9958 no .
C52 H35 3.2583 no 7_555
C53 H35 3.5500 no 7_555
C54 H2 3.4927 no 8_455
C54 H28 3.2248 no 8_455
C55 H28 2.9829 no 8_455
C56 H28 3.4133 no 8_455
C58 H30A 3.5534 no 6_465
C59 H25 3.3760 no 6_465
C59 H44A 3.5689 no 3_564
C66 H18 3.0653 no .
C68 H18 3.2477 no .
C69 H33 3.5775 no .
C70 H33 3.0866 no .
C71 H33 3.0686 no .
C72 H33 3.5102 no .
C76 H42 3.5424 no 8_555
C77 H42 3.0188 no 8_555
C78 H42 3.2713 no 8_555
C80 H21 3.4040 no 7_645
C82 H32 3.1211 no .
C83 H32 3.3050 no .
C88 H93C 3.5020 no 3_565
C89 H93C 3.4788 no 3_565
C94 H24 3.4401 no .
C95 H30B 3.5422 no 6_465
C96 H44C 3.5156 no 8_555
C97 H30B 3.3860 no 6_465
C97 H30C 3.4448 no 6_465
C97 H43C 3.2374 no 4_564
C98 H29C 2.9249 no 2_545
C98 H43C 3.4511 no 4_564
C98 H44C 3.1680 no 8_555
C99 H38 3.5264 no 3_564
C99 H39 3.4777 no 3_564
C99 H39 3.5037 no 7_555
C100 H38 3.4173 no 3_564
C100 H39 3.5786 no 7_555
C100 H44B 3.2466 no 7_555
C101 H29C 3.4953 no .
C101 H38 3.5995 no 3_564
C101 H44B 3.2709 no 7_555
H2 F21 2.5896 no .
H2 F22 3.2119 no .
H2 F26 2.7247 no 8_555
H2 F29 3.3456 no 8_555
H2 C54 3.4927 no 8_555
H4 F3 3.2253 no 2_555
H4 F4 3.2393 no 2_555
H4 F21 2.5757 no .
H4 F27 3.3834 no .
H4 F29 3.3113 no 8_555
H5 F3 2.5121 no 2_555
H5 O2 2.8505 no 8_455
H5 C26 3.5696 no 8_455
H5 C27 3.4321 no 8_455
H5 H27 2.8053 no 8_455
H7 F39 3.5521 no .
H7 O2 2.2839 no 8_455
H7 C26 3.2345 no 8_455
H7 C27 3.3983 no 8_455
H7 C30 3.1271 no 8_455
H7 H27 2.9041 no 8_455
H7 H30A 3.5260 no 8_455
H7 H30B 2.9636 no 8_455
H9 F4 3.4078 no .
H9 F5 2.5958 no .
H9 F18 2.7309 no 8_455
H10A H38 2.9508 no 3_564
H10A H93A 3.0846 no .
H10B F24 3.1659 no .
H10B O1 3.0013 no .
H10B C29 3.5168 no .
H10B C47 3.4689 no .
H10B H29C 3.0310 no .
H10B H44B 2.7670 no 7_555
H10C O1 3.5689 no .
H10C O3 3.4116 no 3_564
H10C C33 3.3959 no 3_564
H10C C34 3.1005 no 3_564
H10C C35 3.3836 no 3_564
H10C H29C 3.0792 no .
H10C H44B 3.3492 no 7_555
H10C H98B 3.3954 no 2_555
H10D F25 3.4957 no 5_575
H10D C35 2.9808 no 3_564
H10D C36 3.0227 no 3_564
H10D C38 3.4838 no 3_564
H10D H35 3.0233 no 3_564
H10D H36 3.0756 no 3_564
H10D H38 2.8696 no 3_564
H10E C44 3.3066 no 7_555
H10E H39 2.8292 no 7_555
H10E H44A 3.2311 no 7_555
H10E H44B 2.5397 no 7_555
H11 F5 2.6582 no .
H11 F17 3.4612 no 8_455
H11 F20 3.3386 no .
H11 F22 3.3620 no 2_545
H11 F23 2.9592 no 2_545
H11 C48 3.5916 no 2_545
H12 F23 2.4954 no 2_545
H12 O4 2.9079 no 8_555
H12 C40 3.5958 no 8_555
H12 C41 3.4373 no 8_555
H12 C48 3.5025 no 2_545
H12 H41 2.8167 no 8_555
H14 O4 2.3020 no 8_555
H14 C40 3.2593 no 8_555
H14 C41 3.3766 no 8_555
H14 C44 3.1495 no 8_555
H14 H41 2.8502 no 8_555
H14 H44A 3.5965 no 8_555
H14 H44C 2.9646 no 8_555
H18 F21 3.0161 no .
H18 F36 2.4224 no .
H18 F37 2.9024 no .
H18 C50 3.5771 no .
H18 C66 3.0653 no .
H18 C68 3.2477 no .
H18 H94B 3.4122 no .
H18 H95B 3.4003 no .
H18 H96A 3.0617 no .
H19 F21 3.3943 no .
H19 F22 3.4353 no .
H19 F31 3.1540 no .
H19 F36 2.7946 no .
H19 C45 3.4525 no .
H19 C48 3.4221 no .
H19 C49 3.0024 no .
H19 C50 2.9958 no .
H19 H93A 3.0586 no .
H19 H94B 3.4832 no .
H19 H95B 3.0049 no .
H21 F1 2.9962 no 7_655
H21 F16 2.6194 no 7_655
H21 F17 3.4149 no 7_655
H21 C80 3.4040 no 7_655
H22 F1 2.8286 no 7_655
H22 F2 3.2506 no 7_655
H22 F26 2.9572 no 8_555
H22 F28 2.8242 no 8_555
H24 F33 2.8818 no 6_565
H24 C94 3.4401 no .
H24 H44A 3.4740 no 8_555
H24 H94A 3.3698 no .
H24 H94B 2.6481 no .
H24 H96A 3.3207 no .
H25 F2 3.0978 no 7_655
H25 F13 2.7346 no 3_564
H25 F32 3.3065 no 6_565
H25 F33 2.4827 no 6_565
H25 C59 3.3760 no 6_565
H25 H44A 3.5364 no 8_555
H27 F27 3.5360 no 8_555
H27 F39 3.5025 no 8_555
H27 F40 2.6488 no 8_555
H27 C5 3.4193 no 8_555
H27 C7 3.5124 no 8_555
H27 C41 3.2910 no 8_555
H27 C42 3.4138 no 8_555
H27 H5 2.8053 no 8_555
H27 H7 2.9041 no 8_555
H27 H41 3.2064 no 8_555
H27 H42 3.4122 no 8_555
H28 F7 2.5245 no .
H28 F28 3.2048 no 8_555
H28 F40 2.9936 no 8_555
H28 C54 3.2248 no 8_555
H28 C55 2.9829 no 8_555
H28 C56 3.4133 no 8_555
H28 H41 3.3866 no 8_555
H29A F16 3.4660 no 7_655
H29A H93A 3.3749 no .
H29A H93C 3.2322 no .
H29A H98C 3.1355 no 2_555
H29B F16 2.6785 no 7_655
H29B F17 3.0851 no 7_655
H29B F23 3.3806 no .
H29B H98A 3.5153 no 2_555
H29B H98C 3.5249 no 2_555
H29C F23 3.4572 no .
H29C C98 2.9249 no 2_555
H29C C101 3.4953 no .
H29C H10B 3.0310 no .
H29C H10C 3.0792 no .
H29C H44C 3.5852 no 7_555
H29C H98A 2.6534 no 2_555
H29C H98B 2.8796 no 2_555
H29C H98C 2.7448 no 2_555
H30A F32 2.6837 no 6_565
H30A C38 3.5852 no 8_555
H30A C58 3.5534 no 6_565
H30A H7 3.5260 no 8_555
H30A H97B 3.2062 no 6_565
H30B F9 3.5891 no 8_555
H30B C95 3.5422 no 6_565
H30B C97 3.3860 no 6_565
H30B H7 2.9636 no 8_555
H30B H43C 3.1891 no 7_655
H30B H95A 2.7120 no 6_565
H30B H97A 3.5665 no 6_565
H30B H97B 2.4966 no 6_565
H30C F2 2.9565 no 7_655
H30C F3 3.2514 no 7_655
H30C F13 2.9341 no 3_564
H30C C97 3.4448 no 6_565
H30C H43C 3.5053 no 7_655
H30C H97A 3.4766 no 6_565
H30C H97B 2.5880 no 6_565
H32 F5 3.1482 no .
H32 F9 2.9457 no .
H32 F10 2.4324 no .
H32 C82 3.1211 no .
H32 C83 3.3050 no .
H32 H93B 2.6707 no 3_565
H33 F4 3.4633 no .
H33 F5 3.4528 no .
H33 F10 2.9313 no .
H33 F11 3.3013 no .
H33 C69 3.5775 no .
H33 C70 3.0866 no .
H33 C71 3.0686 no .
H33 C72 3.5102 no .
H33 H93B 3.1721 no 3_565
H33 H93C 3.4928 no 3_565
H35 F25 3.2709 no 7_545
H35 F29 3.1908 no 7_545
H35 F30 2.3859 no 7_545
H35 C52 3.2583 no 7_545
H35 C53 3.5500 no 7_545
H35 H10D 3.0233 no 3_565
H36 F18 2.9494 no 8_455
H36 F19 2.8160 no 8_455
H36 F25 2.8256 no 7_545
H36 H10D 3.0756 no 3_565
H38 F32 3.3829 no 3_565
H38 C99 3.5264 no 3_565
H38 C100 3.4173 no 3_565
H38 C101 3.5995 no 3_565
H38 H10A 2.9508 no 3_565
H38 H10D 2.8696 no 3_565
H38 H99B 2.8597 no 3_565
H39 F24 3.1579 no 7_545
H39 F32 2.4779 no 3_565
H39 C99 3.4777 no 3_565
H39 C99 3.5037 no 7_545
H39 C100 3.5786 no 7_545
H39 H10E 2.8292 no 7_545
H39 H99A 3.0944 no 7_545
H39 H99B 2.7037 no 3_565
H41 F6 2.8659 no 8_455
H41 C12 3.4396 no 8_455
H41 C14 3.4743 no 8_455
H41 C27 3.2399 no 8_455
H41 C28 3.3533 no 8_455
H41 H12 2.8167 no 8_455
H41 H14 2.8502 no 8_455
H41 H27 3.2064 no 8_455
H41 H28 3.3866 no 8_455
H42 F6 3.2323 no 8_455
H42 F18 3.5858 no 8_455
H42 F19 3.1208 no 8_455
H42 F39 2.3824 no .
H42 C76 3.5424 no 8_455
H42 C77 3.0188 no 8_455
H42 C78 3.2713 no 8_455
H42 H27 3.4122 no 8_455
H43A F3 3.2078 no .
H43A F4 3.5344 no .
H43A F8 3.1687 no 2_545
H43A F29 2.9500 no 7_545
H43A F30 2.8305 no 7_545
H43B F30 3.1804 no 7_545
H43B H96B 3.1540 no 4_565
H43B H97B 3.5773 no 4_565
H43B H98B 2.8776 no 4_565
H43C F3 3.1075 no .
H43C C97 3.2374 no 4_565
H43C C98 3.4511 no 4_565
H43C H30B 3.1891 no 7_645
H43C H30C 3.5053 no 7_645
H43C H96B 3.1293 no 4_565
H43C H97B 2.5534 no 4_565
H43C H98B 2.8897 no 4_565
H44A F32 3.1855 no 3_565
H44A F33 2.7887 no 3_565
H44A C24 3.4810 no 8_455
H44A C25 3.5269 no 8_455
H44A C59 3.5689 no 3_565
H44A H10E 3.2311 no 7_545
H44A H14 3.5965 no 8_455
H44A H24 3.4740 no 8_455
H44A H25 3.5364 no 8_455
H44A H96B 3.4988 no 8_455
H44B F24 2.8981 no 7_545
H44B C100 3.2466 no 7_545
H44B C101 3.2709 no 7_545
H44B H10B 2.7670 no 7_545
H44B H10C 3.3492 no 7_545
H44B H10E 2.5397 no 7_545
H44B H99A 3.4717 no 7_545
H44C C96 3.5156 no 8_455
H44C C98 3.1680 no 8_455
H44C H14 2.9646 no 8_455
H44C H29C 3.5852 no 7_545
H44C H96A 2.9939 no 8_455
H44C H96B 3.2861 no 8_455
H44C H98A 2.5068 no 8_455
H44C H98B 3.0263 no 8_455
H93A O1 2.8704 no .
H93A C19 3.0622 no .
H93A C20 2.9092 no .
H93A H10A 3.0846 no .
H93A H19 3.0586 no .
H93A H29A 3.3749 no .
H93B F9 3.0296 no 3_564
H93B F10 2.6174 no 3_564
H93B C32 3.1890 no 3_564
H93B C33 3.4607 no 3_564
H93B H32 2.6707 no 3_564
H93B H33 3.1721 no 3_564
H93C F10 3.1760 no 3_564
H93C F11 3.0625 no 3_564
H93C F12 3.0874 no 3_564
H93C O1 3.5845 no .
H93C C20 3.4506 no .
H93C C21 3.5944 no .
H93C C88 3.5020 no 3_564
H93C C89 3.4788 no 3_564
H93C H29A 3.2322 no .
H93C H33 3.4928 no 3_564
H94A F9 3.4056 no 3_564
H94A F33 3.2060 no 6_565
H94A F34 2.7101 no 6_565
H94A H24 3.3698 no .
H94B C17 3.1021 no .
H94B C18 2.9767 no .
H94B C19 3.0355 no .
H94B C20 3.2361 no .
H94B C21 3.3223 no .
H94B C22 3.2489 no .
H94B C24 3.5693 no .
H94B H18 3.4122 no .
H94B H19 3.4832 no .
H94B H24 2.6481 no .
H95A F9 2.9830 no 3_564
H95A C30 3.5378 no 6_465
H95A H30B 2.7120 no 6_465
H95B F36 3.5032 no .
H95B C18 3.4485 no .
H95B C19 3.2340 no .
H95B H18 3.4003 no .
H95B H19 3.0049 no .
H96A F37 3.0484 no .
H96A C18 3.3726 no .
H96A H18 3.0617 no .
H96A H24 3.3207 no .
H96A H44C 2.9939 no 8_555
H96B F33 3.2679 no 6_565
H96B H43B 3.1540 no 4_564
H96B H43C 3.1293 no 4_564
H96B H44A 3.4988 no 8_555
H96B H44C 3.2861 no 8_555
H97A F14 2.8754 no 8_455
H97A F36 3.2347 no .
H97A F37 2.9275 no .
H97A H30B 3.5665 no 6_465
H97A H30C 3.4766 no 6_465
H97B C30 2.9061 no 6_465
H97B C43 3.3929 no 4_564
H97B H30A 3.2062 no 6_465
H97B H30B 2.4966 no 6_465
H97B H30C 2.5880 no 6_465
H97B H43B 3.5773 no 4_564
H97B H43C 2.5534 no 4_564
H98A F37 2.5714 no .
H98A C29 3.4406 no 2_545
H98A C44 3.4236 no 8_555
H98A H29B 3.5153 no 2_545
H98A H29C 2.6534 no 2_545
H98A H44C 2.5068 no 8_555
H98B O3 3.0837 no 4_564
H98B C43 3.1045 no 4_564
H98B H10C 3.3954 no 2_545
H98B H29C 2.8796 no 2_545
H98B H43B 2.8776 no 4_564
H98B H43C 2.8897 no 4_564
H98B H44C 3.0263 no 8_555
H98C F13 3.5256 no 8_455
H98C F14 3.1449 no 8_455
H98C F37 3.5836 no .
H98C C29 3.2984 no 2_545
H98C H29A 3.1355 no 2_545
H98C H29B 3.5249 no 2_545
H98C H29C 2.7448 no 2_545
H99A F24 2.7146 no .
H99A F25 3.1483 no .
H99A F31 3.4036 no .
H99A C39 3.5012 no 7_555
H99A C47 3.4039 no .
H99A H39 3.0944 no 7_555
H99A H44B 3.4717 no 7_555
H99B F31 3.1472 no .
H99B F32 3.0229 no .
H99B C38 3.4147 no 3_564
H99B C39 3.3348 no 3_564
H99B H38 2.8597 no 3_564
H99B H39 2.7037 no 3_564

loop_
_geom_torsion_atom_site_label_1
_geom_torsion_atom_site_label_2
_geom_torsion_atom_site_label_3
_geom_torsion_atom_site_label_4
_geom_torsion
_geom_torsion_publ_flag
_geom_torsion_site_symmetry_1
_geom_torsion_site_symmetry_3
_geom_torsion_site_symmetry_4
C29 O1 C20 C19 177.4(2) no . . .
C29 O1 C20 C21 -2.8(3) no . . .
C30 O2 C26 C25 4.8(2) no . . .
C30 O2 C26 C27 -174.59(15) no . . .
C43 O3 C34 C33 -169.93(18) no . . .
C43 O3 C34 C35 9.6(3) no . . .
C44 O4 C40 C39 -1.3(2) no . . .
C44 O4 C40 C41 178.00(15) no . . .
C1 N1 C17 C18 -35.3(2) no . . .
C1 N1 C17 C22 144.42(14) no . . .
C17 N1 C1 C2 -35.3(2) no . . .
C17 N1 C1 C14 145.48(14) no . . .
C1 N1 C23 C24 135.79(14) no . . .
C1 N1 C23 C28 -44.1(2) no . . .
C23 N1 C1 C2 145.16(14) no . . .
C23 N1 C1 C14 -34.0(2) no . . .
C17 N1 C23 C24 -43.7(2) no . . .
C17 N1 C23 C28 136.38(15) no . . .
C23 N1 C17 C18 144.15(14) no . . .
C23 N1 C17 C22 -36.1(2) no . . .
C8 N2 C31 C32 42.9(2) no . . .
C8 N2 C31 C36 -136.86(15) no . . .
C31 N2 C8 C7 -147.73(14) no . . .
C31 N2 C8 C9 33.4(2) no . . .
C8 N2 C37 C38 -137.62(14) no . . .
C8 N2 C37 C42 42.4(2) no . . .
C37 N2 C8 C7 33.5(2) no . . .
C37 N2 C8 C9 -145.39(14) no . . .
C31 N2 C37 C38 43.6(2) no . . .
C31 N2 C37 C42 -136.38(15) no . . .
C37 N2 C31 C32 -138.32(14) no . . .
C37 N2 C31 C36 41.9(2) no . . .
N1 C1 C2 C3 -178.40(12) no . . .
N1 C1 C14 C13 178.56(12) no . . .
C2 C1 C14 C13 -0.6(2) no . . .
C14 C1 C2 C3 0.7(2) no . . .
C1 C2 C3 C4 178.30(13) no . . .
C1 C2 C3 C15 -0.4(2) no . . .
C2 C3 C4 C5 179.75(13) no . . .
C2 C3 C15 C13 -0.0(2) no . . .
C2 C3 C15 C16 179.52(13) no . . .
C4 C3 C15 C13 -178.78(13) no . . .
C4 C3 C15 C16 0.8(2) no . . .
C15 C3 C4 C5 -1.5(2) no . . .
C3 C4 C5 C6 0.7(2) no . . .
C4 C5 C6 C7 -179.40(14) no . . .
C4 C5 C6 C16 0.8(2) no . . .
C5 C6 C7 C8 -179.61(13) no . . .
C5 C6 C16 C10 178.65(13) no . . .
C5 C6 C16 C15 -1.6(2) no . . .
C7 C6 C16 C10 -1.1(2) no . . .
C7 C6 C16 C15 178.66(13) no . . .
C16 C6 C7 C8 0.2(2) no . . .
C6 C7 C8 N2 -177.37(13) no . . .
C6 C7 C8 C9 1.5(2) no . . .
N2 C8 C9 C10 176.66(12) no . . .
C7 C8 C9 C10 -2.2(2) no . . .
C8 C9 C10 C11 -177.54(13) no . . .
C8 C9 C10 C16 1.2(2) no . . .
C9 C10 C11 C12 179.21(14) no . . .
C9 C10 C16 C6 0.4(2) no . . .
C9 C10 C16 C15 -179.35(13) no . . .
C11 C10 C16 C6 179.23(13) no . . .
C11 C10 C16 C15 -0.5(2) no . . .
C16 C10 C11 C12 0.4(2) no . . .
C10 C11 C12 C13 0.1(2) no . . .
C11 C12 C13 C14 179.26(14) no . . .
C11 C12 C13 C15 -0.6(2) no . . .
C12 C13 C14 C1 -179.71(13) no . . .
C12 C13 C15 C3 -179.98(13) no . . .
C12 C13 C15 C16 0.5(2) no . . .
C14 C13 C15 C3 0.2(2) no . . .
C14 C13 C15 C16 -179.39(13) no . . .
C15 C13 C14 C1 0.2(2) no . . .
C3 C15 C16 C6 0.8(2) no . . .
C3 C15 C16 C10 -179.45(13) no . . .
C13 C15 C16 C6 -179.69(13) no . . .
C13 C15 C16 C10 0.1(2) no . . .
N1 C17 C18 C19 177.93(13) no . . .
N1 C17 C22 C21 -176.74(13) no . . .
C18 C17 C22 C21 3.0(2) no . . .
C22 C17 C18 C19 -1.8(2) no . . .
C17 C18 C19 C20 -1.4(3) no . . .
C18 C19 C20 O1 -176.70(15) no . . .
C18 C19 C20 C21 3.5(3) no . . .
O1 C20 C21 C22 177.91(16) no . . .
C19 C20 C21 C22 -2.3(3) no . . .
C20 C21 C22 C17 -1.0(3) no . . .
N1 C23 C24 C25 -179.84(14) no . . .
N1 C23 C28 C27 -179.02(14) no . . .
C24 C23 C28 C27 1.1(3) no . . .
C28 C23 C24 C25 0.1(3) no . . .
C23 C24 C25 C26 -1.2(3) no . . .
C24 C25 C26 O2 -178.05(15) no . . .
C24 C25 C26 C27 1.3(3) no . . .
O2 C26 C27 C28 179.25(13) no . . .
C25 C26 C27 C28 -0.2(3) no . . .
C26 C27 C28 C23 -1.0(3) no . . .
N2 C31 C32 C33 -178.10(13) no . . .
N2 C31 C36 C35 176.44(13) no . . .
C32 C31 C36 C35 -3.4(2) no . . .
C36 C31 C32 C33 1.7(3) no . . .
C31 C32 C33 C34 1.9(3) no . . .
C32 C33 C34 O3 175.66(16) no . . .
C32 C33 C34 C35 -3.9(3) no . . .
O3 C34 C35 C36 -177.29(16) no . . .
C33 C34 C35 C36 2.3(3) no . . .
C34 C35 C36 C31 1.4(3) no . . .
N2 C37 C38 C39 178.63(14) no . . .
N2 C37 C42 C41 -179.39(14) no . . .
C38 C37 C42 C41 0.6(3) no . . .
C42 C37 C38 C39 -1.4(3) no . . .
C37 C38 C39 C40 1.0(3) no . . .
C38 C39 C40 O4 179.24(15) no . . .
C38 C39 C40 C41 0.0(3) no . . .
O4 C40 C41 C42 179.94(13) no . . .
C39 C40 C41 C42 -0.8(3) no . . .
C40 C41 C42 C37 0.5(3) no . . .
C46 C45 C50 F21 178.82(15) no . . .
C46 C45 C50 C49 -2.0(3) no . . .
C50 C45 C46 F25 -177.11(15) no . . .
C50 C45 C46 C47 3.6(3) no . . .
C46 C45 B1 C51 -67.82(18) no . . .
C46 C45 B1 C57 54.0(2) no . . .
C46 C45 B1 C67 168.48(14) no . . .
B1 C45 C46 F25 -1.9(2) no . . .
B1 C45 C46 C47 178.80(14) no . . .
C50 C45 B1 C51 106.67(18) no . . .
C50 C45 B1 C57 -131.51(17) no . . .
C50 C45 B1 C67 -17.0(2) no . . .
B1 C45 C50 F21 4.0(3) no . . .
B1 C45 C50 C49 -176.78(15) no . . .
F25 C46 C47 F24 -1.6(3) no . . .
F25 C46 C47 C48 178.33(14) no . . .
C45 C46 C47 F24 177.66(16) no . . .
C45 C46 C47 C48 -2.4(3) no . . .
F24 C47 C48 F23 -0.6(3) no . . .
F24 C47 C48 C49 179.20(16) no . . .
C46 C47 C48 F23 179.41(17) no . . .
C46 C47 C48 C49 -0.8(3) no . . .
F23 C48 C49 F22 1.0(3) no . . .
F23 C48 C49 C50 -177.91(16) no . . .
C47 C48 C49 F22 -178.78(17) no . . .
C47 C48 C49 C50 2.3(3) no . . .
F22 C49 C50 F21 -0.6(3) no . . .
F22 C49 C50 C45 -179.78(15) no . . .
C48 C49 C50 F21 178.37(17) no . . .
C48 C49 C50 C45 -0.9(3) no . . .
C52 C51 C56 F27 -179.53(14) no . . .
C52 C51 C56 C55 0.6(2) no . . .
C56 C51 C52 F30 177.22(14) no . . .
C56 C51 C52 C53 -2.1(2) no . . .
C52 C51 B1 C45 111.23(18) no . . .
C52 C51 B1 C57 -10.9(2) no . . .
C52 C51 B1 C67 -125.64(18) no . . .
B1 C51 C52 F30 4.5(3) no . . .
B1 C51 C52 C53 -174.79(15) no . . .
C56 C51 B1 C45 -61.09(19) no . . .
C56 C51 B1 C57 176.82(14) no . . .
C56 C51 B1 C67 62.0(2) no . . .
B1 C51 C56 F27 -6.1(2) no . . .
B1 C51 C56 C55 174.02(14) no . . .
F30 C52 C53 F29 1.5(3) no . . .
F30 C52 C53 C54 -177.35(14) no . . .
C51 C52 C53 F29 -179.15(16) no . . .
C51 C52 C53 C54 2.0(3) no . . .
F29 C53 C54 F26 0.1(3) no . . .
F29 C53 C54 C55 -179.16(14) no . . .
C52 C53 C54 F26 178.97(16) no . . .
C52 C53 C54 C55 -0.3(3) no . . .
F26 C54 C55 F28 -0.3(3) no . . .
F26 C54 C55 C56 179.69(14) no . . .
C53 C54 C55 F28 178.95(16) no . . .
C53 C54 C55 C56 -1.1(3) no . . .
F28 C55 C56 F27 1.0(2) no . . .
F28 C55 C56 C51 -179.12(14) no . . .
C54 C55 C56 F27 -178.97(15) no . . .
C54 C55 C56 C51 0.9(3) no . . .
C61 C57 C62 F31 -176.20(15) no . . .
C61 C57 C62 C58 3.1(2) no . . .
C62 C57 C61 F35 176.57(14) no . . .
C62 C57 C61 C60 -4.3(3) no . . .
C61 C57 B1 C45 -171.48(14) no . . .
C61 C57 B1 C51 -55.7(2) no . . .
C61 C57 B1 C67 66.83(18) no . . .
B1 C57 C61 F35 0.7(2) no . . .
B1 C57 C61 C60 179.90(14) no . . .
C62 C57 B1 C45 13.4(3) no . . .
C62 C57 B1 C51 129.19(18) no . . .
C62 C57 B1 C67 -108.32(19) no . . .
B1 C57 C62 F31 -0.8(3) no . . .
B1 C57 C62 C58 178.49(15) no . . .
F32 C58 C59 F33 -1.8(3) no . . .
F32 C58 C59 C60 177.89(16) no . . .
F32 C58 C62 F31 -0.8(3) no . . .
F32 C58 C62 C57 179.85(15) no . . .
C59 C58 C62 F31 179.24(17) no . . .
C59 C58 C62 C57 -0.1(3) no . . .
C62 C58 C59 F33 178.19(17) no . . .
C62 C58 C59 C60 -2.1(3) no . . .
F33 C59 C60 F34 0.1(3) no . . .
F33 C59 C60 C61 -179.20(16) no . . .
C58 C59 C60 F34 -179.58(17) no . . .
C58 C59 C60 C61 1.1(3) no . . .
F34 C60 C61 F35 2.2(3) no . . .
F34 C60 C61 C57 -177.01(14) no . . .
C59 C60 C61 F35 -178.54(16) no . . .
C59 C60 C61 C57 2.3(3) no . . .
F40 C63 C64 F39 0.7(2) no . . .
F40 C63 C64 C65 178.84(13) no . . .
F40 C63 C67 C66 -179.47(13) no . . .
F40 C63 C67 B1 -9.1(3) no . . .
C64 C63 C67 C66 -0.7(2) no . . .
C64 C63 C67 B1 169.70(15) no . . .
C67 C63 C64 F39 -178.15(15) no . . .
C67 C63 C64 C65 -0.0(3) no . . .
F39 C64 C65 F38 1.2(3) no . . .
F39 C64 C65 C68 179.62(14) no . . .
C63 C64 C65 F38 -176.94(15) no . . .
C63 C64 C65 C68 1.5(3) no . . .
F38 C65 C68 F37 -2.9(3) no . . .
F38 C65 C68 C66 176.27(14) no . . .
C64 C65 C68 F37 178.72(15) no . . .
C64 C65 C68 C66 -2.1(3) no . . .
F36 C66 C67 C63 179.69(12) no . . .
F36 C66 C67 B1 8.3(2) no . . .
F36 C66 C68 F37 0.9(2) no . . .
F36 C66 C68 C65 -178.28(13) no . . .
C67 C66 C68 F37 -179.37(15) no . . .
C67 C66 C68 C65 1.5(3) no . . .
C68 C66 C67 C63 -0.1(2) no . . .
C68 C66 C67 B1 -171.43(15) no . . .
C63 C67 B1 C45 128.51(17) no . . .
C63 C67 B1 C51 11.5(2) no . . .
C63 C67 B1 C57 -109.95(18) no . . .
C66 C67 B1 C45 -61.59(19) no . . .
C66 C67 B1 C51 -178.56(14) no . . .
C66 C67 B1 C57 59.96(18) no . . .
C70 C69 C74 F1 176.53(15) no . . .
C70 C69 C74 C73 -3.3(3) no . . .
C74 C69 C70 F5 -179.23(15) no . . .
C74 C69 C70 C71 1.5(3) no . . .
C70 C69 B2 C75 -104.77(19) no . . .
C70 C69 B2 C81 18.2(2) no . . .
C70 C69 B2 C87 132.95(17) no . . .
B2 C69 C70 F5 -6.0(3) no . . .
B2 C69 C70 C71 174.71(15) no . . .
C74 C69 B2 C75 68.10(18) no . . .
C74 C69 B2 C81 -168.90(14) no . . .
C74 C69 B2 C87 -54.2(2) no . . .
B2 C69 C74 F1 2.7(2) no . . .
B2 C69 C74 C73 -177.09(14) no . . .
F5 C70 C71 F4 1.2(3) no . . .
F5 C70 C71 C72 -178.79(15) no . . .
C69 C70 C71 F4 -179.45(16) no . . .
C69 C70 C71 C72 0.6(3) no . . .
F4 C71 C72 F3 -1.0(3) no . . .
F4 C71 C72 C73 179.02(16) no . . .
C70 C71 C72 F3 178.96(18) no . . .
C70 C71 C72 C73 -1.0(3) no . . .
F3 C72 C73 F2 0.8(3) no . . .
F3 C72 C73 C74 179.38(17) no . . .
C71 C72 C73 F2 -179.22(18) no . . .
C71 C72 C73 C74 -0.7(3) no . . .
F2 C73 C74 F1 1.7(3) no . . .
F2 C73 C74 C69 -178.47(16) no . . .
C72 C73 C74 F1 -176.79(18) no . . .
C72 C73 C74 C69 3.0(3) no . . .
C76 C75 C80 F16 -177.07(14) no . . .
C76 C75 C80 C79 2.1(2) no . . .
C80 C75 C76 F20 178.64(14) no . . .
C80 C75 C76 C77 -0.6(2) no . . .
C76 C75 B2 C69 63.27(18) no . . .
C76 C75 B2 C81 -59.7(2) no . . .
C76 C75 B2 C87 -174.51(14) no . . .
B2 C75 C76 F20 5.3(2) no . . .
B2 C75 C76 C77 -173.97(14) no . . .
C80 C75 B2 C69 -108.98(19) no . . .
C80 C75 B2 C81 128.09(18) no . . .
C80 C75 B2 C87 13.2(2) no . . .
B2 C75 C80 F16 -4.4(3) no . . .
B2 C75 C80 C79 174.72(15) no . . .
F20 C76 C77 F19 -0.4(2) no . . .
F20 C76 C77 C78 179.64(13) no . . .
C75 C76 C77 F19 178.88(15) no . . .
C75 C76 C77 C78 -1.0(3) no . . .
F19 C77 C78 F18 0.5(3) no . . .
F19 C77 C78 C79 -178.53(14) no . . .
C76 C77 C78 F18 -179.61(15) no . . .
C76 C77 C78 C79 1.4(3) no . . .
F18 C78 C79 F17 -0.6(3) no . . .
F18 C78 C79 C80 -179.06(14) no . . .
C77 C78 C79 F17 178.40(15) no . . .
C77 C78 C79 C80 -0.1(3) no . . .
F17 C79 C80 F16 -1.1(2) no . . .
F17 C79 C80 C75 179.73(14) no . . .
C78 C79 C80 F16 177.40(15) no . . .
C78 C79 C80 C75 -1.8(3) no . . .
C82 C81 C86 F6 179.06(14) no . . .
C82 C81 C86 C85 2.2(2) no . . .
C86 C81 C82 F10 179.47(14) no . . .
C86 C81 C82 C83 -2.0(2) no . . .
C82 C81 B2 C69 61.46(19) no . . .
C82 C81 B2 C75 177.61(14) no . . .
C82 C81 B2 C87 -60.39(18) no . . .
B2 C81 C82 F10 -9.6(2) no . . .
B2 C81 C82 C83 168.90(14) no . . .
C86 C81 B2 C69 -129.19(17) no . . .
C86 C81 B2 C75 -13.0(2) no . . .
C86 C81 B2 C87 108.97(18) no . . .
B2 C81 C86 F6 9.3(3) no . . .
B2 C81 C86 C85 -167.54(14) no . . .
F10 C82 C83 F9 0.3(2) no . . .
F10 C82 C83 C84 178.42(13) no . . .
C81 C82 C83 F9 -178.25(15) no . . .
C81 C82 C83 C84 -0.1(3) no . . .
F9 C83 C84 F8 3.2(3) no . . .
F9 C83 C84 C85 -179.70(14) no . . .
C82 C83 C84 F8 -174.96(15) no . . .
C82 C83 C84 C85 2.2(3) no . . .
F8 C84 C85 F7 -2.5(3) no . . .
F8 C84 C85 C86 175.20(14) no . . .
C83 C84 C85 F7 -179.65(15) no . . .
C83 C84 C85 C86 -1.9(3) no . . .
F7 C85 C86 F6 0.3(2) no . . .
F7 C85 C86 C81 177.30(14) no . . .
C84 C85 C86 F6 -177.39(15) no . . .
C84 C85 C86 C81 -0.4(3) no . . .
C88 C87 C92 F15 -177.45(15) no . . .
C88 C87 C92 C91 2.7(3) no . . .
C92 C87 C88 F11 177.38(15) no . . .
C92 C87 C88 C89 -1.7(3) no . . .
C88 C87 B2 C69 -15.5(3) no . . .
C88 C87 B2 C75 -131.12(18) no . . .
C88 C87 B2 C81 106.59(19) no . . .
B2 C87 C88 F11 3.9(3) no . . .
B2 C87 C88 C89 -175.20(15) no . . .
C92 C87 B2 C69 171.27(15) no . . .
C92 C87 B2 C75 55.7(2) no . . .
C92 C87 B2 C81 -66.61(19) no . . .
B2 C87 C92 F15 -3.4(3) no . . .
B2 C87 C92 C91 176.76(15) no . . .
F11 C88 C89 F12 0.6(3) no . . .
F11 C88 C89 C90 -178.88(15) no . . .
C87 C88 C89 F12 179.74(17) no . . .
C87 C88 C89 C90 0.2(3) no . . .
F12 C89 C90 F13 0.5(3) no . . .
F12 C89 C90 C91 -179.05(18) no . . .
C88 C89 C90 F13 -180.00(18) no . . .
C88 C89 C90 C91 0.4(3) no . . .
F13 C90 C91 F14 0.4(3) no . . .
F13 C90 C91 C92 -179.13(17) no . . .
C89 C90 C91 F14 179.96(19) no . . .
C89 C90 C91 C92 0.4(3) no . . .
F14 C91 C92 F15 -1.6(3) no . . .
F14 C91 C92 C87 178.34(15) no . . .
C90 C91 C92 F15 177.98(18) no . . .
C90 C91 C92 C87 -2.1(3) no . . .
C93 C94 C95 C96 -177.6(2) no . . .
C94 C95 C96 C97 -178.56(19) no . . .
C95 C96 C97 C98 176.8(2) no . . .
C99 C99 C100 C101 -179.3(2) no 5_575 . .
C100 C99 C99 C100 180.0(2) no . 5_575 5_575
